data_4335548
loop_
_publ_author_name
'Yuji Kikukawa'
'Kosuke Suzuki'
'Kazuya Yamaguchi'
'Noritaka Mizuno'

_publ_contact_author_address
;
Department of Applied Chemistry
School of Engineering
the University of Tokyo
7-3-1 Hongo, Bunkyoku
Tokyo, JAPAN
;
_publ_contact_author_email tmizuno@mail.ecc.u-tokyo.ac.jp
_publ_contact_author_fax 81-3-5841-7220
_publ_contact_author_name 'Noritaka Mizuno'
_publ_contact_author_phone 81-3-5841-7272
_publ_section_title
;
 Synthesis, Structure Characterization, and Reversible Transformation of a
 Cobalt Salt of a Dilacunary \g-Keggin Silicotungstate and Sandwich-Type
 Di- and Tetracobalt-Containing Silicotungstate Dimers
;
_journal_name_full 'Inorganic Chemistry'
_journal_page_first 8644
_journal_page_last 8652
_journal_paper_doi 10.1021/ic4008075
_journal_volume 52
_journal_year 2013
_chemical_formula_moiety 'C196 Co4 N16 O152 Si4 W40'
_chemical_formula_sum 'C196 Co4 N16 O152 Si4 W40'
_chemical_formula_weight 12712.2
_space_group_IT_number 2
_symmetry_cell_setting triclinic
_symmetry_space_group_name_Hall '-P 1'
_symmetry_space_group_name_H-M 'P -1'
_audit_creation_date 2013-02-26T13:07:41-00:00
_audit_creation_method 'WinGX routine CIF_UPDATE'
_cell_angle_alpha 98.9830(10)
_cell_angle_beta 97.0030(10)
_cell_angle_gamma 96.09
_cell_formula_units_Z 2
_cell_length_a 24.29700(10)
_cell_length_b 25.1429(2)
_cell_length_c 27.2971(2)
_cell_measurement_reflns_used 0
_cell_measurement_temperature 123
_cell_measurement_theta_max 0
_cell_measurement_theta_min 0
_cell_volume 16214.6(2)
_computing_molecular_graphics 'Ortep-3 for Windows (Farrugia, 1997)'
_computing_publication_material 'WinGX publication routines (Farrugia, 1999)'
_computing_structure_refinement 'SHELXL-97 (Sheldrick, 1997)'
_computing_structure_solution 'SHELXS-86 (Sheldrick, 1986)'
_diffrn_ambient_temperature 123
_diffrn_measured_fraction_theta_full 0.98
_diffrn_measured_fraction_theta_max 0.926
_diffrn_radiation_probe x-ray
_diffrn_radiation_type MoK\a
_diffrn_radiation_wavelength 0.71069
_diffrn_reflns_av_R_equivalents 0
_diffrn_reflns_limit_h_max 33
_diffrn_reflns_limit_h_min 0
_diffrn_reflns_limit_k_max 34
_diffrn_reflns_limit_k_min -34
_diffrn_reflns_limit_l_max 34
_diffrn_reflns_limit_l_min -37
_diffrn_reflns_number 84219
_diffrn_reflns_theta_full 25
_diffrn_reflns_theta_max 29.56
_diffrn_reflns_theta_min 1.85
_exptl_absorpt_coefficient_mu 14.416
_exptl_absorpt_correction_type none
_exptl_crystal_colour yellow
_exptl_crystal_density_diffrn 2.604
_exptl_crystal_description prism
_exptl_crystal_F_000 11256
_exptl_crystal_size_max 0.2
_exptl_crystal_size_mid 0.2
_exptl_crystal_size_min 0.2
_refine_diff_density_max 10.781
_refine_diff_density_min -4.604
_refine_ls_extinction_method none
_refine_ls_goodness_of_fit_ref 1.039
_refine_ls_hydrogen_treatment none
_refine_ls_matrix_type full
_refine_ls_number_parameters 2115
_refine_ls_number_reflns 84219
_refine_ls_number_restraints 63
_refine_ls_restrained_S_all 1.039
_refine_ls_R_factor_gt 0.0571
_refine_ls_shift/su_max 0.002
_refine_ls_structure_factor_coef Fsqd
_refine_ls_weighting_details 'calc w=1/[\s^2^(Fo^2^)+(0.0519P)^2^+549.4132P] where P=(Fo^2^+2Fc^2^)/3'
_refine_ls_weighting_scheme calc
_refine_ls_wR_factor_ref 0.1516
_reflns_number_gt 67398
_reflns_number_total 84219
_reflns_threshold_expression >2sigma(I)
_cod_data_source_file ic4008075_si_001_3.cif
_cod_data_source_block Co2
_cod_original_cell_volume 16214.75(19)
_cod_database_code 4335548

loop_
_symmetry_equiv_pos_as_xyz
'x, y, z'
'-x, -y, -z'

loop_
_atom_site_label
_atom_site_type_symbol
_atom_site_fract_x
_atom_site_fract_y
_atom_site_fract_z
_atom_site_U_iso_or_equiv
_atom_site_adp_type
_atom_site_occupancy
_atom_site_calc_flag
_atom_site_refinement_flags
W1A W 0.395023(18) 0.012715(19) 0.323090(17) 0.02695(9) Uani 1 d .
W2A W 0.340511(18) 0.08391(2) 0.415775(18) 0.02857(9) Uani 1 d .
W3A W 0.612967(17) 0.047153(18) 0.454323(16) 0.02427(8) Uani 1 d .
W4A W 0.556956(19) 0.124996(18) 0.540427(16) 0.02604(9) Uani 1 d .
W5A W 0.545744(18) 0.018228(18) 0.325945(16) 0.02449(8) Uani 1 d .
W6A W 0.43292(2) 0.187277(19) 0.508522(18) 0.02964(9) Uani 1 d .
W7A W 0.48902(2) 0.124552(19) 0.295374(17) 0.02838(9) Uani 1 d .
W8A W 0.42285(2) 0.207516(19) 0.391607(18) 0.02997(9) Uani 1 d .
W9A W 0.611134(19) 0.143857(19) 0.369309(18) 0.02828(9) Uani 1 d .
W10A W 0.54767(2) 0.233005(19) 0.465546(19) 0.03080(10) Uani 1 d .
W1B W 0.00111(2) -0.07451(2) -0.190436(17) 0.03173(10) Uani 1 d .
W2B W 0.00458(2) 0.06037(2) -0.169672(18) 0.03063(10) Uani 1 d .
W3B W 0.113204(18) -0.061453(18) 0.017090(16) 0.02445(8) Uani 1 d .
W4B W 0.121307(19) 0.073298(18) 0.030579(17) 0.02668(9) Uani 1 d .
W5B W 0.087530(19) -0.143012(19) -0.107140(17) 0.02791(9) Uani 1 d .
W6B W 0.11361(2) 0.142950(19) -0.075826(18) 0.03033(10) Uani 1 d .
W7B W 0.15108(2) -0.08010(2) -0.186643(18) 0.03368(11) Uani 1 d .
W8B W 0.15749(2) 0.07033(2) -0.171413(19) 0.03206(10) Uani 1 d .
W9B W 0.213935(19) -0.07220(2) -0.070252(19) 0.03023(10) Uani 1 d .
W10B W 0.225605(19) 0.07996(2) -0.054847(19) 0.03163(10) Uani 1 d .
W1C W 0.53503(2) 0.30662(2) -0.07321(2) 0.03831(11) Uani 1 d .
W2C W 0.47384(2) 0.36165(2) -0.16594(2) 0.03847(12) Uani 1 d .
W3C W 0.636436(19) 0.521165(18) 0.032244(17) 0.02674(9) Uani 1 d .
W4C W 0.575471(19) 0.577508(18) -0.059673(17) 0.02596(9) Uani 1 d .
W5C W 0.65745(2) 0.37944(2) 0.011280(18) 0.03046(10) Uani 1 d .
W6C W 0.52676(2) 0.497431(19) -0.182716(17) 0.02845(9) Uani 1 d .
W7C W 0.67542(2) 0.33928(2) -0.106298(19) 0.03397(11) Uani 1 d .
W8C W 0.60787(2) 0.40276(2) -0.208325(18) 0.03536(11) Uani 1 d .
W9C W 0.73384(2) 0.46217(2) -0.045319(19) 0.03219(10) Uani 1 d .
W10C W 0.66459(2) 0.52574(2) -0.148460(19) 0.03201(10) Uani 1 d .
W1D W 1.177372(19) 0.45110(2) 0.60179(2) 0.03347(10) Uani 1 d .
W2D W 1.11257(2) 0.53268(2) 0.677546(19) 0.03550(11) Uani 1 d .
W3D W 0.96339(2) 0.36726(2) 0.475319(18) 0.03117(10) Uani 1 d .
W4D W 0.898096(19) 0.44456(2) 0.553531(19) 0.03051(10) Uani 1 d .
W5D W 1.10077(2) 0.33274(2) 0.51676(2) 0.03928(12) Uani 1 d .
W6D W 0.96331(2) 0.49899(2) 0.680383(19) 0.03685(11) Uani 1 d .
W7D W 1.11568(2) 0.32550(2) 0.63690(2) 0.03698(11) Uani 1 d .
W8D W 1.04585(3) 0.41594(3) 0.72420(2) 0.04390(13) Uani 1 d .
W9D W 0.99344(2) 0.27776(2) 0.56487(2) 0.04000(12) Uani 1 d .
W10D W 0.92230(2) 0.36634(2) 0.65420(2) 0.04189(12) Uani 1 d .
Co1A Co 0.40782(6) -0.01172(6) 0.43999(6) 0.0250(3) Uani 1 d .
Co1B Co -0.04349(6) -0.00743(6) -0.09176(6) 0.0259(3) Uani 1 d .
Co1C Co 0.46174(7) 0.40549(6) -0.04987(6) 0.0276(3) Uani 1 d .
Co1D Co 1.09360(7) 0.53234(7) 0.55813(7) 0.0336(3) Uani 1 d .
Si1A Si 0.48920(12) 0.09670(12) 0.41969(11) 0.0221(5) Uani 1 d .
Si1B Si 0.09487(12) -0.00159(12) -0.08778(11) 0.0235(6) Uani 1 d .
Si1C Si 0.58705(13) 0.44087(12) -0.08198(11) 0.0241(6) Uani 1 d .
Si1D Si 1.03151(12) 0.42042(12) 0.59407(11) 0.0232(6) Uani 1 d .
O1A O 0.3840(3) -0.0451(3) 0.3659(3) 0.0275(16) Uiso 1 d .
O2A O 0.3359(3) 0.0233(3) 0.4411(3) 0.0264(15) Uiso 1 d .
O3A O 0.5752(3) -0.0173(3) 0.4837(3) 0.0253(15) Uiso 1 d .
O4A O 0.5270(3) 0.0551(3) 0.5590(3) 0.0256(15) Uiso 1 d .
O5A O 0.4296(3) 0.0571(3) 0.4042(3) 0.0236(14) Uiso 1 d .
O6A O 0.5302(3) 0.0775(3) 0.4629(3) 0.0239(15) Uiso 1 d .
O7A O 0.3631(4) -0.0259(4) 0.2680(3) 0.0369(19) Uiso 1 d .
O8A O 0.3342(3) 0.0426(3) 0.3472(3) 0.0305(17) Uiso 1 d .
O9A O 0.2743(4) 0.1008(4) 0.4150(4) 0.040(2) Uiso 1 d .
O13A O 0.4716(3) -0.0087(3) 0.3264(3) 0.0287(16) Uiso 1 d .
O14A O 0.3807(4) 0.1268(3) 0.4779(3) 0.0321(17) Uiso 1 d .
O15A O 0.5735(3) 0.0086(3) 0.3912(3) 0.0251(15) Uiso 1 d .
O16A O 0.4823(3) 0.1428(3) 0.5390(3) 0.0291(16) Uiso 1 d .
O10A O 0.6756(4) 0.0214(3) 0.4566(3) 0.0325(17) Uiso 1 d .
O11A O 0.6181(3) 0.0833(3) 0.5229(3) 0.0274(16) Uiso 1 d .
O12A O 0.5880(4) 0.1517(3) 0.6005(3) 0.0349(18) Uiso 1 d .
O17A O 0.5684(4) -0.0344(3) 0.2894(3) 0.0330(18) Uiso 1 d .
O18A O 0.4024(4) 0.2142(4) 0.5583(3) 0.0378(19) Uiso 1 d .
O19A O 0.4236(4) 0.0757(3) 0.3006(3) 0.0328(18) Uiso 1 d .
O20A O 0.3729(3) 0.1461(3) 0.3828(3) 0.0307(17) Uiso 1 d .
O21A O 0.6309(3) 0.1081(3) 0.4273(3) 0.0289(16) Uiso 1 d .
O22A O 0.5778(3) 0.1816(3) 0.5082(3) 0.0294(16) Uiso 1 d .
O23A O 0.5208(3) 0.0965(3) 0.3700(3) 0.0243(15) Uiso 1 d .
O24A O 0.4774(3) 0.1592(3) 0.4392(3) 0.0280(16) Uiso 1 d .
O25A O 0.5197(3) 0.0593(3) 0.2755(3) 0.0287(16) Uiso 1 d .
O26A O 0.4039(3) 0.2259(3) 0.4587(3) 0.0300(17) Uiso 1 d .
O27A O 0.6114(3) 0.0734(3) 0.3330(3) 0.0272(16) Uiso 1 d .
O28A O 0.4990(4) 0.2397(3) 0.5151(3) 0.0329(18) Uiso 1 d .
O29A O 0.4610(3) 0.1793(3) 0.3374(3) 0.0304(17) Uiso 1 d .
O30A O 0.5858(4) 0.1971(3) 0.4156(3) 0.0320(17) Uiso 1 d .
O31A O 0.5639(4) 0.1606(3) 0.3149(3) 0.0321(17) Uiso 1 d .
O32A O 0.4955(4) 0.2552(4) 0.4199(3) 0.0355(19) Uiso 1 d .
O33A O 0.4734(4) 0.1434(4) 0.2386(3) 0.0365(19) Uiso 1 d .
O34A O 0.3869(4) 0.2536(4) 0.3645(4) 0.040(2) Uiso 1 d .
O35A O 0.6738(4) 0.1750(4) 0.3620(3) 0.038(2) Uiso 1 d .
O36A O 0.5936(4) 0.2910(4) 0.4867(4) 0.040(2) Uiso 1 d .
O1B O -0.0639(3) -0.0697(3) -0.1520(3) 0.0312(17) Uiso 1 d .
O2B O -0.0556(3) 0.0473(3) -0.1394(3) 0.0306(17) Uiso 1 d .
O3B O 0.0322(3) -0.0583(3) 0.0342(3) 0.0263(15) Uiso 1 d .
O4B O 0.0423(3) 0.0618(3) 0.0447(3) 0.0265(15) Uiso 1 d .
O5B O 0.0343(3) -0.0062(3) -0.1226(3) 0.0265(15) Uiso 1 d .
O6B O 0.0896(3) 0.0004(3) -0.0290(3) 0.0248(15) Uiso 1 d .
O7B O -0.0318(4) -0.1218(4) -0.2393(4) 0.042(2) Uiso 1 d .
O8B O -0.0137(4) -0.0109(3) -0.2135(3) 0.0322(17) Uiso 1 d .
O9B O -0.0185(4) 0.0998(4) -0.2110(3) 0.0359(19) Uiso 1 d .
O13B O 0.0247(3) -0.1207(3) -0.1410(3) 0.0284(16) Uiso 1 d .
O14B O 0.0435(3) 0.1121(3) -0.1127(3) 0.0303(17) Uiso 1 d .
O15B O 0.0780(3) -0.1129(3) -0.0405(3) 0.0270(15) Uiso 1 d .
O16B O 0.0948(3) 0.1164(3) -0.0164(3) 0.0290(16) Uiso 1 d .
O10B O 0.1274(3) -0.1025(3) 0.0602(3) 0.0310(17) Uiso 1 d .
O11B O 0.1272(3) 0.0071(3) 0.0616(3) 0.0250(15) Uiso 1 d .
O12B O 0.1430(4) 0.1189(4) 0.0851(3) 0.0375(19) Uiso 1 d .
O17B O 0.0670(4) -0.2103(3) -0.1086(3) 0.0324(17) Uiso 1 d .
O18B O 0.1055(4) 0.2103(4) -0.0616(4) 0.042(2) Uiso 1 d .
O19B O 0.0742(4) -0.0710(3) -0.2058(3) 0.0330(18) Uiso 1 d .
O20B O 0.0815(4) 0.0543(3) -0.1916(3) 0.0346(18) Uiso 1 d .
O21B O 0.1801(3) -0.0566(3) -0.0076(3) 0.0299(16) Uiso 1 d .
O22B O 0.1876(3) 0.0694(3) 0.0046(3) 0.0297(16) Uiso 1 d .
O23B O 0.1259(3) -0.0545(3) -0.1067(3) 0.0262(15) Uiso 1 d .
O24B O 0.1339(3) 0.0531(3) -0.0949(3) 0.0282(16) Uiso 1 d .
O25B O 0.1204(4) -0.1460(3) -0.1682(3) 0.0338(18) Uiso 1 d .
O26B O 0.1442(4) 0.1400(3) -0.1374(3) 0.0320(17) Uiso 1 d .
O27B O 0.1667(3) -0.1388(3) -0.0788(3) 0.0320(17) Uiso 1 d .
O28B O 0.1898(4) 0.1446(3) -0.0469(3) 0.0344(18) Uiso 1 d .
O29B O 0.1682(4) -0.0044(3) -0.1827(3) 0.0333(18) Uiso 1 d .
O30B O 0.2318(3) 0.0044(3) -0.0625(3) 0.0310(17) Uiso 1 d .
O31B O 0.2175(4) -0.0816(4) -0.1400(3) 0.0358(19) Uiso 1 d .
O32B O 0.2277(4) 0.0832(3) -0.1225(3) 0.0350(18) Uiso 1 d .
O33B O 0.1724(4) -0.1049(4) -0.2419(4) 0.048(2) Uiso 1 d .
O34B O 0.1813(4) 0.0907(4) -0.2226(4) 0.041(2) Uiso 1 d .
O35B O 0.2763(4) -0.0916(4) -0.0484(4) 0.040(2) Uiso 1 d .
O36B O 0.2916(4) 0.1075(4) -0.0280(4) 0.043(2) Uiso 1 d .
O1C O 0.4756(3) 0.3291(3) -0.0408(3) 0.0313(17) Uiso 1 d .
O2C O 0.4207(4) 0.3759(3) -0.1203(3) 0.0341(18) Uiso 1 d .
O3C O 0.5609(3) 0.5200(3) 0.0572(3) 0.0261(15) Uiso 1 d .
O4C O 0.5064(3) 0.5698(3) -0.0246(3) 0.0273(16) Uiso 1 d .
O5C O 0.5328(3) 0.3952(3) -0.0895(3) 0.0284(16) Uiso 1 d .
O6C O 0.5812(3) 0.4938(3) -0.0416(3) 0.0243(15) Uiso 1 d .
O7C O 0.5303(4) 0.2400(4) -0.0659(4) 0.044(2) Uiso 1 d .
O8C O 0.4891(4) 0.2998(4) -0.1367(3) 0.0361(19) Uiso 1 d .
O9C O 0.4290(4) 0.3321(4) -0.2180(4) 0.047(2) Uiso 1 d .
O13C O 0.5864(4) 0.3429(3) -0.0131(3) 0.0347(18) Uiso 1 d .
O14C O 0.4792(4) 0.4389(3) -0.1717(3) 0.0326(17) Uiso 1 d .
O15C O 0.6317(3) 0.4466(3) 0.0379(3) 0.0279(16) Uiso 1 d .
O16C O 0.5270(3) 0.5410(3) -0.1184(3) 0.0269(15) Uiso 1 d .
O10C O 0.6720(4) 0.5525(4) 0.0899(3) 0.0367(19) Uiso 1 d .
O11C O 0.6146(3) 0.5868(3) 0.0085(3) 0.0268(15) Uiso 1 d .
O12C O 0.5709(4) 0.6446(4) -0.0631(3) 0.0369(19) Uiso 1 d .
O17C O 0.6743(4) 0.3533(4) 0.0646(4) 0.039(2) Uiso 1 d .
O18C O 0.4829(4) 0.5287(3) -0.2200(3) 0.0351(18) Uiso 1 d .
O19C O 0.6004(4) 0.3087(4) -0.1086(3) 0.0354(19) Uiso 1 d .
O20C O 0.5443(4) 0.3607(3) -0.1932(3) 0.0330(18) Uiso 1 d .
O21C O 0.6949(4) 0.5143(3) -0.0056(3) 0.0333(18) Uiso 1 d .
O22C O 0.6380(4) 0.5669(3) -0.0914(3) 0.0353(18) Uiso 1 d .
O23C O 0.6433(3) 0.4151(3) -0.0630(3) 0.0278(16) Uiso 1 d .
O24C O 0.5940(3) 0.4594(3) -0.1362(3) 0.0274(16) Uiso 1 d .
O25C O 0.6861(3) 0.3305(3) -0.0375(3) 0.0307(17) Uiso 1 d .
O26C O 0.5565(4) 0.4493(3) -0.2306(3) 0.0337(18) Uiso 1 d .
O27C O 0.7270(4) 0.4250(3) 0.0092(3) 0.0344(18) Uiso 1 d .
O28C O 0.5980(4) 0.5422(3) -0.1831(3) 0.0323(17) Uiso 1 d .
O29C O 0.6548(3) 0.3703(3) -0.1631(3) 0.0308(17) Uiso 1 d .
O30C O 0.7099(4) 0.4962(3) -0.1006(3) 0.0324(17) Uiso 1 d .
O31C O 0.7401(4) 0.3969(3) -0.0874(3) 0.0350(18) Uiso 1 d .
O32C O 0.6652(4) 0.4655(4) -0.1988(4) 0.039(2) Uiso 1 d .
O33C O 0.7071(4) 0.2858(4) -0.1315(4) 0.044(2) Uiso 1 d .
O34C O 0.6187(5) 0.3679(4) -0.2642(4) 0.051(2) Uiso 1 d .
O35C O 0.8021(4) 0.4915(4) -0.0306(4) 0.044(2) Uiso 1 d .
O36C O 0.7127(4) 0.5732(4) -0.1643(4) 0.042(2) Uiso 1 d .
O1D O 1.1717(4) 0.5074(3) 0.5611(3) 0.0342(18) Uiso 1 d .
O2D O 1.1157(4) 0.5763(3) 0.6287(3) 0.0348(18) Uiso 1 d .
O3D O 0.9805(4) 0.4355(4) 0.4470(3) 0.0359(19) Uiso 1 d .
O4D O 0.9231(4) 0.5044(3) 0.5149(3) 0.0331(18) Uiso 1 d .
O5D O 1.0854(3) 0.4676(3) 0.6036(3) 0.0285(16) Uiso 1 d .
O6D O 0.9854(3) 0.4263(3) 0.5473(3) 0.0251(15) Uiso 1 d .
O7D O 1.2467(4) 0.4471(4) 0.6027(4) 0.044(2) Uiso 1 d .
O8D O 1.1802(3) 0.5037(3) 0.6601(3) 0.0317(17) Uiso 1 d .
O9D O 1.1385(4) 0.5788(4) 0.7290(4) 0.048(2) Uiso 1 d .
O13D O 1.1443(4) 0.3989(4) 0.5406(3) 0.038(2) Uiso 1 d .
O14D O 1.0318(4) 0.5355(4) 0.6743(3) 0.0364(19) Uiso 1 d .
O15D O 1.0414(4) 0.3620(3) 0.4804(3) 0.0330(18) Uiso 1 d .
O16D O 0.9320(4) 0.4952(3) 0.6118(3) 0.0339(18) Uiso 1 d .
O10D O 0.9381(5) 0.3296(4) 0.4174(4) 0.053(3) Uiso 1 d .
O11D O 0.8960(3) 0.3989(3) 0.4885(3) 0.0318(17) Uiso 1 d .
O12D O 0.8302(4) 0.4583(4) 0.5466(4) 0.048(2) Uiso 1 d .
O17D O 1.1358(5) 0.3072(5) 0.4692(5) 0.059(3) Uiso 1 d .
O18D O 0.9324(5) 0.5520(5) 0.7095(4) 0.054(3) Uiso 1 d .
O19D O 1.1595(4) 0.3928(3) 0.6379(3) 0.0337(18) Uiso 1 d .
O20D O 1.0994(4) 0.4683(4) 0.7099(3) 0.038(2) Uiso 1 d .
O21D O 0.9530(4) 0.3150(3) 0.5160(3) 0.0339(18) Uiso 1 d .
O22D O 0.8926(4) 0.3891(4) 0.5893(3) 0.0362(19) Uiso 1 d .
O23D O 1.0530(3) 0.3605(3) 0.5830(3) 0.0268(15) Uiso 1 d .
O24D O 1.0017(3) 0.4239(3) 0.6451(3) 0.0307(17) Uiso 1 d .
O25D O 1.1375(4) 0.3056(4) 0.5727(4) 0.040(2) Uiso 1 d .
O26D O 1.0007(4) 0.4735(4) 0.7365(4) 0.043(2) Uiso 1 d .
O27D O 1.0434(4) 0.2718(4) 0.5179(4) 0.041(2) Uiso 1 d .
O28D O 0.9089(4) 0.4381(4) 0.6806(4) 0.043(2) Uiso 1 d .
O29D O 1.0782(4) 0.3592(4) 0.6869(4) 0.041(2) Uiso 1 d .
O30D O 0.9531(4) 0.3129(4) 0.6127(4) 0.040(2) Uiso 1 d .
O31D O 1.0514(4) 0.2696(4) 0.6158(4) 0.041(2) Uiso 1 d .
O32D O 0.9748(5) 0.3671(4) 0.7104(4) 0.050(2) Uiso 1 d .
O33D O 1.1587(5) 0.2907(4) 0.6699(4) 0.053(3) Uiso 1 d .
O34D O 1.0689(5) 0.4091(5) 0.7839(5) 0.061(3) Uiso 1 d .
O35D O 0.9572(5) 0.2147(5) 0.5519(4) 0.053(3) Uiso 1 d .
O36D O 0.8645(5) 0.3301(5) 0.6675(5) 0.059(3) Uiso 1 d .
N1A N -0.2042(5) -0.0126(5) -0.2248(5) 0.044(3) Uiso 1 d .
N1B N 0.0217(7) -0.2777(7) -0.2636(7) 0.073(4) Uiso 1 d .
N1C N 0.3788(6) -0.0428(5) -0.1672(5) 0.052(3) Uiso 1 d .
N1D N 0.8287(5) 0.2626(5) -0.0075(4) 0.041(2) Uiso 1 d .
N1E N 0.4261(6) 0.3324(6) 0.2583(6) 0.061(4) Uiso 1 d .
N1F N 0.5021(6) 0.2034(6) 0.7123(5) 0.053(3) Uiso 1 d .
N1G N 0.8496(8) 0.4756(8) 0.8146(7) 0.078(5) Uiso 1 d D
N1H N 1.0588(6) 0.1334(5) 0.6685(5) 0.050(3) Uiso 1 d .
N1I N 1.3064(5) 0.5191(5) 0.7814(5) 0.043(3) Uiso 1 d .
N1J N 0.2872(5) 0.2740(5) -0.0569(5) 0.048(3) Uiso 1 d .
N1K N 0.3186(6) 0.3472(6) 0.4913(5) 0.053(3) Uiso 1 d .
N1L N 0.7666(7) 0.2366(7) 0.5211(6) 0.071(4) Uiso 1 d .
C1A C -0.2230(7) 0.0407(7) -0.2348(6) 0.051(4) Uiso 1 d .
C2A C -0.1804(10) 0.0889(9) -0.2147(9) 0.077(6) Uiso 1 d .
C3A C -0.2055(11) 0.1421(11) -0.2149(10) 0.093(7) Uiso 1 d .
C4A C -0.2433(12) 0.1446(12) -0.1729(11) 0.104(8) Uiso 1 d .
C5A C -0.2521(7) -0.0554(6) -0.2480(6) 0.048(3) Uiso 1 d .
C6A C -0.2374(7) -0.1147(7) -0.2481(7) 0.055(4) Uiso 1 d .
C7A C -0.2887(7) -0.1531(7) -0.2740(7) 0.057(4) Uiso 1 d .
C8A C -0.3380(7) -0.1545(7) -0.2430(6) 0.055(4) Uiso 1 d .
C9A C -0.1496(7) -0.0209(6) -0.2456(6) 0.050(3) Uiso 1 d .
C10A C -0.1545(7) -0.0242(7) -0.3038(6) 0.053(4) Uiso 1 d .
C11A C -0.0999(8) -0.0369(8) -0.3205(7) 0.063(4) Uiso 1 d .
C12A C -0.1045(8) -0.0401(8) -0.3793(7) 0.065(5) Uiso 1 d .
C13A C -0.1908(7) -0.0130(7) -0.1684(6) 0.051(4) Uiso 1 d .
C14A C -0.2398(7) -0.0013(7) -0.1377(7) 0.057(4) Uiso 1 d .
C15A C -0.2631(8) -0.0536(8) -0.1201(7) 0.064(4) Uiso 1 d .
C16A C -0.2979(10) -0.0374(9) -0.0777(9) 0.080(6) Uiso 1 d .
C1B C 0.0170(10) -0.3336(9) -0.2517(9) 0.078(6) Uiso 1 d .
C2B C 0.0419(9) -0.3407(9) -0.2051(8) 0.073(5) Uiso 1 d .
C3B C 0.0247(13) -0.3982(13) -0.1894(12) 0.071(5) Uiso 0.68(2) d P
C4B C 0.0405(14) -0.4047(14) -0.1467(14) 0.071(5) Uiso 0.68(2) d P
C53B C 0.011(3) -0.351(3) -0.175(3) 0.071(5) Uiso 0.32(2) d P
C54B C 0.032(3) -0.395(3) -0.126(3) 0.071(5) Uiso 0.32(2) d P
C5B C -0.0044(9) -0.2818(8) -0.3144(8) 0.071(5) Uiso 1 d .
C6B C -0.0018(11) -0.2242(10) -0.3371(9) 0.087(7) Uiso 1 d .
C7B C -0.0367(10) -0.2353(10) -0.3877(9) 0.083(6) Uiso 1 d .
C8B C -0.0353(12) -0.1765(11) -0.4105(11) 0.100(8) Uiso 1 d .
C9B C -0.0082(9) -0.2409(9) -0.2259(8) 0.072(5) Uiso 1 d .
C10B C -0.0722(18) -0.2654(17) -0.2222(16) 0.094(6) Uiso 0.68(2) d P
C11B C -0.098(3) -0.222(2) -0.190(3) 0.094(6) Uiso 0.68(2) d P
C12B C -0.1420(17) -0.1946(16) -0.2101(15) 0.094(6) Uiso 0.68(2) d P
C60B C -0.070(4) -0.244(4) -0.240(3) 0.094(6) Uiso 0.31(2) d P
C61B C -0.094(7) -0.212(5) -0.191(6) 0.094(6) Uiso 0.31(2) d P
C62B C -0.097(4) -0.228(3) -0.153(3) 0.094(6) Uiso 0.31(2) d P
C13B C 0.0821(8) -0.2491(8) -0.2542(8) 0.069(5) Uiso 1 d D
C14B C 0.117(2) -0.281(3) -0.289(3) 0.086(5) Uiso 0.59(3) d PD
C15B C 0.175(3) -0.249(3) -0.276(2) 0.086(5) Uiso 0.59(3) d PD
C16B C 0.2121(17) -0.2631(18) -0.3173(15) 0.086(5) Uiso 0.59(3) d PD
C64B C 0.122(3) -0.281(4) -0.283(4) 0.086(5) Uiso 0.41(3) d PD
C65B C 0.182(4) -0.253(3) -0.282(4) 0.086(5) Uiso 0.41(3) d PD
C66B C 0.215(2) -0.298(2) -0.302(2) 0.086(5) Uiso 0.41(3) d PD
C1C C 0.4296(13) -0.0045(12) -0.1758(11) 0.048(2) Uiso 0.526(14) d P
C2C C 0.4821(14) -0.0034(13) -0.1594(12) 0.048(2) Uiso 0.526(14) d P
C3C C 0.5309(13) 0.0205(13) -0.1677(11) 0.048(2) Uiso 0.526(14) d P
C4C C 0.5862(13) 0.0368(12) -0.1563(11) 0.048(2) Uiso 0.526(14) d P
C51C C 0.4456(14) -0.0533(13) -0.1692(13) 0.048(2) Uiso 0.474(14) d P
C52C C 0.4840(15) -0.0256(15) -0.1589(14) 0.048(2) Uiso 0.474(14) d P
C53C C 0.5423(14) -0.0084(14) -0.1601(13) 0.048(2) Uiso 0.474(14) d P
C54C C 0.5886(14) -0.0034(13) -0.1632(13) 0.048(2) Uiso 0.474(14) d P
C5C C 0.3790(14) -0.0951(14) -0.1946(13) 0.074(4) Uiso 0.66(2) d P
C6C C 0.3261(15) -0.1347(14) -0.1922(13) 0.074(4) Uiso 0.66(2) d P
C7C C 0.3300(16) -0.1911(15) -0.2292(14) 0.074(4) Uiso 0.66(2) d P
C8C C 0.3840(15) -0.2156(14) -0.1990(13) 0.074(4) Uiso 0.66(2) d P
C55C C 0.353(3) -0.104(3) -0.169(3) 0.074(4) Uiso 0.34(2) d P
C56C C 0.346(3) -0.138(3) -0.224(3) 0.074(4) Uiso 0.34(2) d P
C57C C 0.329(3) -0.201(3) -0.211(3) 0.074(4) Uiso 0.34(2) d P
C58C C 0.362(3) -0.232(3) -0.224(3) 0.074(4) Uiso 0.34(2) d P
C9C C 0.3729(18) -0.0170(19) -0.1162(16) 0.065(3) Uiso 0.484(18) d P
C10C C 0.3859(17) 0.0132(17) -0.0754(16) 0.065(3) Uiso 0.484(18) d P
C11C C 0.379(2) 0.0169(19) -0.025(2) 0.065(3) Uiso 0.484(18) d P
C12C C 0.4231(17) -0.0212(17) 0.0085(15) 0.065(3) Uiso 0.484(18) d P
C59C C 0.3767(17) -0.0441(17) -0.1106(16) 0.065(3) Uiso 0.516(18) d P
C60C C 0.3964(16) -0.0307(16) -0.0732(15) 0.065(3) Uiso 0.516(18) d P
C61C C 0.388(2) 0.0032(18) -0.0237(19) 0.065(3) Uiso 0.516(18) d P
C62C C 0.4187(16) 0.0189(16) 0.0180(15) 0.065(3) Uiso 0.516(18) d P
C13C C 0.3251(14) -0.0166(13) -0.1870(13) 0.066(3) Uiso 0.610(18) d P
C14C C 0.3163(14) -0.0223(13) -0.2455(13) 0.066(3) Uiso 0.610(18) d P
C15C C 0.2790(16) 0.0202(14) -0.2609(14) 0.066(3) Uiso 0.610(18) d P
C16C C 0.2656(14) -0.0182(14) -0.3170(13) 0.066(3) Uiso 0.610(18) d P
C63C C 0.361(2) -0.021(2) -0.2125(19) 0.066(3) Uiso 0.390(18) d P
C64C C 0.299(2) -0.012(2) -0.216(2) 0.066(3) Uiso 0.390(18) d P
C65C C 0.269(2) 0.001(2) -0.268(2) 0.066(3) Uiso 0.390(18) d P
C66C C 0.264(2) 0.016(2) -0.316(2) 0.066(3) Uiso 0.390(18) d P
C1D C 0.8304(7) 0.2605(6) 0.0474(6) 0.048(3) Uiso 1 d .
C2D C 0.7842(8) 0.2862(7) 0.0735(7) 0.060(4) Uiso 1 d .
C3D C 0.7920(10) 0.2753(10) 0.1280(9) 0.083(6) Uiso 1 d .
C4D C 0.7494(12) 0.3016(12) 0.1572(11) 0.104(8) Uiso 1 d .
C5D C 0.8778(7) 0.2339(7) -0.0225(7) 0.057(4) Uiso 1 d .
C6D C 0.8860(9) 0.2326(9) -0.0784(8) 0.072(5) Uiso 1 d .
C7D C 0.9436(10) 0.2117(10) -0.0851(9) 0.082(6) Uiso 1 d .
C8D C 0.9546(12) 0.2121(11) -0.1401(11) 0.100(8) Uiso 1 d .
C9D C 0.7731(7) 0.2361(6) -0.0378(6) 0.049(3) Uiso 1 d .
C10D C 0.7554(8) 0.1787(7) -0.0306(7) 0.060(4) Uiso 1 d .
C11D C 0.691(3) 0.167(2) -0.060(2) 0.089(7) Uiso 0.52(3) d P
C12D C 0.658(2) 0.177(2) -0.0366(19) 0.089(7) Uiso 0.52(3) d P
C61D C 0.703(3) 0.151(3) -0.065(2) 0.089(7) Uiso 0.48(3) d P
C62D C 0.671(2) 0.111(2) -0.062(2) 0.089(7) Uiso 0.48(3) d P
C13D C 0.8352(7) 0.3209(6) -0.0161(6) 0.050(3) Uiso 1 d .
C14D C 0.8902(8) 0.3536(7) 0.0052(7) 0.060(4) Uiso 1 d .
C15D C 0.8904(10) 0.4108(9) -0.0085(9) 0.080(6) Uiso 1 d .
C16D C 0.9455(11) 0.4470(10) 0.0105(10) 0.090(7) Uiso 1 d .
C1E C 0.4318(10) 0.3149(10) 0.2026(9) 0.080(6) Uiso 1 d .
C2E C 0.4192(13) 0.2505(13) 0.1868(12) 0.095(5) Uiso 0.86(2) d P
C3E C 0.4315(14) 0.2297(14) 0.1364(13) 0.095(5) Uiso 0.86(2) d P
C4E C 0.4172(13) 0.1716(13) 0.1184(12) 0.095(5) Uiso 0.86(2) d P
C52E C 0.413(9) 0.283(9) 0.160(8) 0.095(5) Uiso 0.14(2) d P
C53E C 0.374(9) 0.257(8) 0.140(8) 0.095(5) Uiso 0.14(2) d P
C54E C 0.410(10) 0.247(9) 0.123(8) 0.095(5) Uiso 0.14(2) d P
C5E C 0.3672(8) 0.3106(8) 0.2665(7) 0.064(5) Uiso 1 d .
C6E C 0.3200(10) 0.3338(9) 0.2371(8) 0.077(6) Uiso 1 d .
C7E C 0.2659(11) 0.3160(11) 0.2539(10) 0.094(7) Uiso 1 d .
C8E C 0.2155(13) 0.3357(13) 0.2230(12) 0.114(9) Uiso 1 d .
C9E C 0.4367(9) 0.3947(8) 0.2697(8) 0.068(5) Uiso 1 d .
C10E C 0.4337(9) 0.4186(9) 0.3232(8) 0.074(5) Uiso 1 d .
C11E C 0.4373(11) 0.4803(11) 0.3246(10) 0.093(7) Uiso 1 d .
C12E C 0.4376(12) 0.5098(12) 0.3796(11) 0.102(8) Uiso 1 d .
C13E C 0.4666(8) 0.3059(7) 0.2919(7) 0.057(4) Uiso 1 d .
C14E C 0.5279(9) 0.3212(9) 0.2877(8) 0.073(5) Uiso 1 d .
C15E C 0.5661(11) 0.3006(10) 0.3272(9) 0.087(7) Uiso 1 d .
C16E C 0.5682(17) 0.3457(16) 0.3805(15) 0.067(7) Uiso 0.52(2) d P
C66E C 0.6200(18) 0.3031(17) 0.3180(16) 0.067(7) Uiso 0.48(2) d P
C1F C 0.4651(6) 0.1578(6) 0.6731(6) 0.046(3) Uiso 1 d .
C2F C 0.4032(7) 0.1627(7) 0.6638(7) 0.055(4) Uiso 1 d .
C3F C 0.3734(7) 0.1138(7) 0.6239(7) 0.055(4) Uiso 1 d .
C4F C 0.3124(11) 0.1212(10) 0.6093(9) 0.088(7) Uiso 1 d .
C5F C 0.5604(8) 0.1880(7) 0.7150(7) 0.060(4) Uiso 1 d .
C6F C 0.6044(9) 0.2265(9) 0.7536(8) 0.071(5) Uiso 1 d D
C7F C 0.6668(12) 0.2109(15) 0.7486(12) 0.093(7) Uiso 0.75(2) d PD
C8F C 0.6904(15) 0.2227(14) 0.6973(12) 0.093(7) Uiso 0.75(2) d PD
C57F C 0.640(4) 0.182(3) 0.774(3) 0.093(7) Uiso 0.25(2) d PD
C58F C 0.682(4) 0.162(4) 0.735(4) 0.093(7) Uiso 0.25(2) d PD
C9F C 0.4992(8) 0.2597(8) 0.6984(7) 0.061(4) Uiso 1 d .
C10F C 0.5198(7) 0.2655(7) 0.6489(6) 0.053(4) Uiso 1 d .
C11F C 0.494(3) 0.316(2) 0.626(2) 0.079(6) Uiso 0.43(3) d P
C12F C 0.459(2) 0.340(2) 0.636(2) 0.079(6) Uiso 0.43(3) d P
C61F C 0.520(2) 0.3229(18) 0.6358(17) 0.079(6) Uiso 0.57(3) d P
C62F C 0.4887(18) 0.3630(17) 0.6580(16) 0.079(6) Uiso 0.57(3) d P
C13F C 0.4800(9) 0.2053(8) 0.7628(8) 0.068(5) Uiso 1 d .
C14F C 0.4902(9) 0.1545(9) 0.7868(8) 0.073(5) Uiso 1 d .
C15F C 0.4532(13) 0.1572(12) 0.8326(12) 0.110(9) Uiso 1 d .
C16F C 0.3933(12) 0.1467(11) 0.8146(11) 0.101(8) Uiso 1 d .
C1G C 0.8391(9) 0.4927(9) 0.7634(8) 0.073(5) Uiso 1 d .
C2G C 0.7768(10) 0.5009(10) 0.7472(9) 0.081(6) Uiso 1 d .
C3G C 0.7776(12) 0.5213(11) 0.6958(11) 0.099(8) Uiso 1 d .
C4G C 0.7118(14) 0.5272(13) 0.6760(12) 0.119(10) Uiso 1 d .
C5G C 0.9116(11) 0.4667(11) 0.8188(10) 0.092(7) Uiso 1 d .
C6G C 0.9339(14) 0.4664(13) 0.8758(12) 0.119(10) Uiso 1 d .
C7G C 0.9909(12) 0.4377(11) 0.8745(10) 0.099(8) Uiso 1 d .
C8G C 0.9755(10) 0.3784(10) 0.8563(9) 0.084(6) Uiso 1 d .
C9G C 0.8144(10) 0.4270(9) 0.8142(9) 0.075(5) Uiso 1 d .
C10G C 0.8133(13) 0.3822(13) 0.7710(12) 0.072(4) Uiso 0.709(19) d P
C11G C 0.7854(13) 0.3273(12) 0.7804(12) 0.072(4) Uiso 0.709(19) d P
C12G C 0.8224(13) 0.3025(12) 0.8209(11) 0.072(4) Uiso 0.709(19) d P
C60G C 0.788(3) 0.397(3) 0.797(3) 0.072(4) Uiso 0.291(19) d P
C61G C 0.787(3) 0.351(3) 0.755(3) 0.072(4) Uiso 0.291(19) d P
C62G C 0.741(3) 0.313(3) 0.749(3) 0.072(4) Uiso 0.291(19) d P
C13G C 0.840(3) 0.510(2) 0.8634(19) 0.091(5) Uiso 0.35(2) d PD
C14G C 0.894(3) 0.548(3) 0.876(2) 0.091(5) Uiso 0.35(2) d PD
C15G C 0.882(3) 0.576(3) 0.925(2) 0.091(5) Uiso 0.35(2) d PD
C16G C 0.839(3) 0.615(3) 0.924(3) 0.091(5) Uiso 0.35(2) d PD
C63G C 0.8363(17) 0.5227(13) 0.8520(14) 0.091(5) Uiso 0.65(2) d PD
C64G C 0.8651(17) 0.5795(12) 0.8576(14) 0.091(5) Uiso 0.65(2) d PD
C65G C 0.8505(17) 0.6195(16) 0.8989(12) 0.091(5) Uiso 0.65(2) d PD
C66G C 0.8858(16) 0.6132(17) 0.9457(14) 0.091(5) Uiso 0.65(2) d PD
C1H C 0.9972(8) 0.1249(7) 0.6742(7) 0.058(4) Uiso 1 d .
C2H C 0.9687(9) 0.1724(8) 0.6716(8) 0.071(5) Uiso 1 d .
C3H C 0.9092(12) 0.1604(12) 0.6865(11) 0.103(8) Uiso 1 d .
C4H C 0.8817(13) 0.2088(13) 0.6894(12) 0.114(9) Uiso 1 d .
C5H C 1.0868(8) 0.0852(8) 0.6843(7) 0.064(5) Uiso 1 d .
C6H C 1.0674(15) 0.0279(14) 0.6561(14) 0.070(4) Uiso 0.64(2) d P
C7H C 1.0966(16) -0.0136(14) 0.6859(13) 0.070(4) Uiso 0.64(2) d P
C8H C 1.0652(14) -0.0700(13) 0.6696(12) 0.070(4) Uiso 0.64(2) d P
C56H C 1.044(3) 0.033(3) 0.656(2) 0.070(4) Uiso 0.36(2) d P
C57H C 1.065(3) -0.022(2) 0.677(2) 0.070(4) Uiso 0.36(2) d P
C58H C 1.125(3) -0.013(2) 0.668(2) 0.070(4) Uiso 0.36(2) d P
C9H C 1.0614(7) 0.1364(7) 0.6128(7) 0.057(4) Uiso 1 d .
C10H C 1.1218(8) 0.1497(7) 0.6009(7) 0.058(4) Uiso 1 d .
C11H C 1.1159(9) 0.1484(8) 0.5427(8) 0.069(5) Uiso 1 d .
C12H C 1.1719(10) 0.1695(9) 0.5266(9) 0.081(6) Uiso 1 d .
C13H C 1.0886(7) 0.1853(7) 0.7005(6) 0.053(4) Uiso 1 d .
C14H C 1.0827(7) 0.1911(7) 0.7559(7) 0.057(4) Uiso 1 d .
C15H C 1.0958(14) 0.2561(13) 0.7702(13) 0.050(4) Uiso 0.509(19) d P
C16H C 1.0908(13) 0.2676(13) 0.8265(12) 0.050(4) Uiso 0.509(19) d P
C65H C 1.1062(14) 0.2433(14) 0.7924(14) 0.050(4) Uiso 0.491(19) d P
C66H C 1.0689(14) 0.2845(13) 0.7859(12) 0.050(4) Uiso 0.491(19) d P
C1I C 1.3582(6) 0.5437(6) 0.8194(6) 0.044(3) Uiso 1 d .
C2I C 1.3724(7) 0.6054(6) 0.8253(6) 0.049(3) Uiso 1 d .
C3I C 1.4263(6) 0.6229(6) 0.8641(6) 0.044(3) Uiso 1 d .
C4I C 1.4380(8) 0.6841(7) 0.8774(7) 0.061(4) Uiso 1 d .
C5I C 1.3032(7) 0.4583(7) 0.7836(6) 0.052(4) Uiso 1 d .
C6I C 1.2549(10) 0.4240(10) 0.7448(9) 0.081(6) Uiso 1 d .
C7I C 1.2477(10) 0.3675(10) 0.7621(9) 0.086(6) Uiso 1 d .
C8I C 1.2129(10) 0.3700(10) 0.8067(9) 0.084(6) Uiso 1 d .
C9I C 1.2539(8) 0.5409(7) 0.7965(7) 0.060(4) Uiso 1 d .
C10I C 1.2432(9) 0.5364(9) 0.8485(8) 0.075(5) Uiso 1 d .
C11I C 1.1785(15) 0.5343(14) 0.8419(14) 0.055(4) Uiso 0.51(2) d P
C12I C 1.1659(14) 0.5313(14) 0.8969(13) 0.055(4) Uiso 0.51(2) d P
C61I C 1.1876(15) 0.5528(15) 0.8687(15) 0.055(4) Uiso 0.49(2) d P
C62I C 1.1456(15) 0.5091(14) 0.8443(14) 0.055(4) Uiso 0.49(2) d P
C13I C 1.3101(8) 0.5295(8) 0.7288(7) 0.065(5) Uiso 1 d .
C14I C 1.3589(10) 0.5062(9) 0.7045(9) 0.077(6) Uiso 1 d .
C15I C 1.3637(10) 0.5274(9) 0.6537(9) 0.078(6) Uiso 1 d .
C16I C 1.4076(13) 0.5000(12) 0.6264(11) 0.107(9) Uiso 1 d .
C1J C 0.3520(7) 0.2812(6) -0.0516(6) 0.049(3) Uiso 1 d .
C2J C 0.3781(7) 0.2277(7) -0.0566(6) 0.054(4) Uiso 1 d .
C3J C 0.4057(8) 0.2152(8) -0.0064(8) 0.066(5) Uiso 1 d .
C4J C 0.4342(10) 0.1623(9) -0.0191(9) 0.080(6) Uiso 1 d .
C5J C 0.2711(6) 0.3315(6) -0.0580(6) 0.046(3) Uiso 1 d .
C6J C 0.2076(7) 0.3333(7) -0.0655(7) 0.055(4) Uiso 1 d .
C7J C 0.1961(8) 0.3912(8) -0.0529(7) 0.062(4) Uiso 1 d .
C8J C 0.1324(11) 0.3965(10) -0.0673(9) 0.088(7) Uiso 1 d .
C9J C 0.2612(7) 0.2353(7) -0.1040(6) 0.052(4) Uiso 1 d .
C10J C 0.2830(7) 0.2488(7) -0.1523(7) 0.056(4) Uiso 1 d .
C11J C 0.2553(9) 0.2039(8) -0.1957(8) 0.068(5) Uiso 1 d .
C12J C 0.2687(10) 0.2166(9) -0.2473(9) 0.081(6) Uiso 1 d .
C13J C 0.2674(7) 0.2508(7) -0.0138(7) 0.056(4) Uiso 1 d .
C14J C 0.2829(9) 0.2880(8) 0.0377(8) 0.071(5) Uiso 1 d .
C15J C 0.2618(13) 0.2578(13) 0.0796(11) 0.107(9) Uiso 1 d .
C16J C 0.209(2) 0.246(2) 0.075(2) 0.096(10) Uiso 0.51(3) d P
C66J C 0.264(2) 0.209(2) 0.090(2) 0.096(10) Uiso 0.49(3) d P
C1K C 0.3056(14) 0.4067(13) 0.5119(12) 0.062(3) Uiso 0.581(17) d P
C2K C 0.3123(15) 0.4445(14) 0.4768(14) 0.062(3) Uiso 0.581(17) d P
C3K C 0.2890(15) 0.4928(14) 0.4828(14) 0.062(3) Uiso 0.581(17) d P
C4K C 0.3099(14) 0.5441(13) 0.4704(13) 0.062(3) Uiso 0.581(17) d P
C51K C 0.3040(19) 0.3945(18) 0.4671(17) 0.062(3) Uiso 0.419(17) d P
C52K C 0.324(2) 0.454(2) 0.4980(19) 0.062(3) Uiso 0.419(17) d P
C53K C 0.305(2) 0.503(2) 0.5056(19) 0.062(3) Uiso 0.419(17) d P
C54K C 0.3068(19) 0.5502(19) 0.5084(18) 0.062(3) Uiso 0.419(17) d P
C5K C 0.3689(15) 0.3471(14) 0.4664(13) 0.059(3) Uiso 0.526(15) d P
C6K C 0.4204(15) 0.3720(14) 0.4995(15) 0.059(3) Uiso 0.526(15) d P
C7K C 0.4868(15) 0.3805(14) 0.4926(14) 0.059(3) Uiso 0.526(15) d P
C8K C 0.5235(15) 0.3961(14) 0.4579(13) 0.059(3) Uiso 0.526(15) d P
C55K C 0.3862(17) 0.3547(16) 0.5080(15) 0.059(3) Uiso 0.474(15) d P
C56K C 0.4224(17) 0.3700(16) 0.4691(16) 0.059(3) Uiso 0.474(15) d P
C57K C 0.4667(17) 0.3858(16) 0.4660(16) 0.059(3) Uiso 0.474(15) d P
C58K C 0.5219(16) 0.4152(16) 0.4961(15) 0.059(3) Uiso 0.474(15) d P
C9K C 0.3211(17) 0.3146(16) 0.5337(15) 0.079(4) Uiso 0.61(2) d P
C10K C 0.2726(17) 0.3111(16) 0.5613(15) 0.079(4) Uiso 0.61(2) d P
C11K C 0.276(2) 0.2783(18) 0.6002(17) 0.079(4) Uiso 0.61(2) d P
C12K C 0.3216(17) 0.3007(17) 0.6465(15) 0.079(4) Uiso 0.61(2) d P
C59K C 0.293(3) 0.341(2) 0.535(2) 0.079(4) Uiso 0.39(2) d P
C60K C 0.308(3) 0.296(2) 0.560(2) 0.079(4) Uiso 0.39(2) d P
C61K C 0.284(3) 0.292(3) 0.614(3) 0.079(4) Uiso 0.39(2) d P
C62K C 0.308(3) 0.334(3) 0.648(2) 0.079(4) Uiso 0.39(2) d P
C13K C 0.2653(16) 0.3223(16) 0.4520(14) 0.074(4) Uiso 0.585(18) d P
C14K C 0.258(2) 0.2628(17) 0.4355(18) 0.074(4) Uiso 0.585(18) d P
C15K C 0.2415(17) 0.2266(16) 0.4024(16) 0.074(4) Uiso 0.585(18) d P
C16K C 0.1920(16) 0.1955(15) 0.3722(14) 0.074(4) Uiso 0.585(18) d P
C63K C 0.311(2) 0.293(2) 0.452(2) 0.074(4) Uiso 0.415(18) d P
C64K C 0.252(3) 0.278(2) 0.430(3) 0.074(4) Uiso 0.415(18) d P
C65K C 0.213(2) 0.252(2) 0.387(2) 0.074(4) Uiso 0.415(18) d P
C66K C 0.246(2) 0.230(2) 0.374(2) 0.074(4) Uiso 0.415(18) d P
C1L C 0.7319(10) 0.2534(9) 0.4786(9) 0.078(6) Uiso 1 d .
C2L C 0.7528(12) 0.3049(11) 0.4660(11) 0.094(7) Uiso 1 d .
C3L C 0.7161(18) 0.3185(16) 0.4174(15) 0.093(7) Uiso 0.69(3) d P
C4L C 0.7343(17) 0.3663(16) 0.3908(16) 0.093(7) Uiso 0.69(3) d P
C53L C 0.754(4) 0.318(4) 0.439(4) 0.093(7) Uiso 0.31(3) d P
C54L C 0.748(4) 0.375(4) 0.420(4) 0.093(7) Uiso 0.31(3) d P
C5L C 0.7759(13) 0.2872(12) 0.5653(11) 0.105(8) Uiso 1 d .
C6L C 0.715(4) 0.292(3) 0.584(3) 0.106(7) Uiso 0.39(3) d P
C7L C 0.743(4) 0.377(4) 0.611(3) 0.106(7) Uiso 0.39(3) d P
C8L C 0.659(4) 0.360(3) 0.624(3) 0.106(7) Uiso 0.39(3) d P
C56L C 0.719(2) 0.314(2) 0.574(2) 0.106(7) Uiso 0.61(3) d P
C57L C 0.728(2) 0.351(2) 0.619(2) 0.106(7) Uiso 0.61(3) d P
C58L C 0.686(2) 0.378(2) 0.638(2) 0.106(7) Uiso 0.61(3) d P
C9L C 0.7367(9) 0.1854(9) 0.5343(8) 0.071(5) Uiso 1 d .
C10L C 0.7691(10) 0.1608(10) 0.5760(9) 0.081(6) Uiso 1 d .
C11L C 0.7359(9) 0.1100(9) 0.5865(8) 0.074(5) Uiso 1 d .
C12L C 0.7666(10) 0.0849(10) 0.6270(9) 0.085(6) Uiso 1 d .
C13L C 0.8256(11) 0.2306(11) 0.5076(10) 0.095(7) Uiso 1 d .
C14L C 0.812(2) 0.185(2) 0.455(2) 0.112(8) Uiso 0.63(3) d P
C15L C 0.877(2) 0.194(2) 0.431(2) 0.112(8) Uiso 0.63(3) d P
C16L C 0.859(2) 0.150(2) 0.3860(19) 0.112(8) Uiso 0.63(3) d P
C64L C 0.833(4) 0.189(4) 0.473(4) 0.112(8) Uiso 0.37(3) d P
C65L C 0.841(4) 0.210(4) 0.426(3) 0.112(8) Uiso 0.37(3) d P
C66L C 0.860(4) 0.159(4) 0.444(3) 0.112(8) Uiso 0.37(3) d P
O1M O 0.0016(8) -0.2891(8) -0.0399(7) 0.105(5) Uiso 1 d .
O2M O -0.0514(10) -0.2871(10) -0.1111(9) 0.138(8) Uiso 1 d .
N1M N -0.0313(9) -0.2675(8) -0.0663(8) 0.088(5) Uiso 1 d .
C1M C -0.0454(9) -0.2112(8) -0.0470(8) 0.068(5) Uiso 1 d .
O1N O 0.6488(15) 0.1917(13) 0.0827(12) 0.189(12) Uiso 1 d .
O2N O 0.5579(14) 0.1611(13) 0.0856(12) 0.183(11) Uiso 1 d .
N1N N 0.5971(18) 0.1822(15) 0.0693(14) 0.158(12) Uiso 1 d .
C1N C 0.5788(18) 0.2147(17) 0.0222(16) 0.159(15) Uiso 1 d .
O1O O 0.1854(13) 0.0223(13) 0.5641(12) 0.176(11) Uiso 1 d .
O2O O 0.2185(10) 0.0245(9) 0.4867(9) 0.132(7) Uiso 1 d .
N1O N 0.1884(15) -0.0102(16) 0.5212(14) 0.157(12) Uiso 1 d .
C1O C 0.1789(18) -0.0572(19) 0.5018(16) 0.158(15) Uiso 1 d .
O1P O 0.959(4) -0.004(3) 0.474(3) 0.20(2) Uiso 0.46(3) d P
O51P O 0.927(3) -0.003(3) 0.499(3) 0.20(2) Uiso 0.54(3) d P
O2P O 0.9546(13) 0.0818(13) 0.4869(12) 0.181(11) Uiso 1 d .
N1P N 0.958(2) 0.036(2) 0.530(2) 0.24(2) Uiso 1 d .
C1P C 0.924(2) 0.071(2) 0.5588(19) 0.182(18) Uiso 1 d .

loop_
_atom_site_aniso_label
_atom_site_aniso_U_11
_atom_site_aniso_U_22
_atom_site_aniso_U_33
_atom_site_aniso_U_23
_atom_site_aniso_U_13
_atom_site_aniso_U_12
W1A 0.0232(2) 0.0364(2) 0.0204(2) 0.00656(17) -0.00068(16) 0.00191(16)
W2A 0.0220(2) 0.0383(2) 0.0278(2) 0.01034(18) 0.00318(16) 0.00842(17)
W3A 0.02041(18) 0.0315(2) 0.0212(2) 0.00469(16) 0.00285(15) 0.00462(15)
W4A 0.0273(2) 0.0296(2) 0.0200(2) 0.00169(16) 0.00082(16) 0.00522(16)
W5A 0.0254(2) 0.0298(2) 0.0189(2) 0.00405(15) 0.00491(15) 0.00420(16)
W6A 0.0338(2) 0.0317(2) 0.0256(2) 0.00502(17) 0.00605(18) 0.01183(18)
W7A 0.0305(2) 0.0342(2) 0.0226(2) 0.01046(17) 0.00414(17) 0.00517(17)
W8A 0.0332(2) 0.0315(2) 0.0285(2) 0.01063(18) 0.00434(18) 0.01090(18)
W9A 0.0270(2) 0.0319(2) 0.0261(2) 0.00668(17) 0.00563(17) -0.00002(17)
W10A 0.0348(2) 0.0266(2) 0.0301(2) 0.00342(17) 0.00315(19) 0.00352(17)
W1B 0.0341(2) 0.0417(2) 0.0202(2) 0.00292(18) 0.00150(17) 0.01455(19)
W2B 0.0291(2) 0.0423(2) 0.0250(2) 0.01329(19) 0.00485(17) 0.01290(19)
W3B 0.02249(19) 0.0310(2) 0.0226(2) 0.00694(16) 0.00401(15) 0.01125(16)
W4B 0.0278(2) 0.0304(2) 0.0227(2) 0.00495(16) 0.00303(16) 0.00717(16)
W5B 0.0287(2) 0.0323(2) 0.0246(2) 0.00410(17) 0.00515(17) 0.01210(17)
W6B 0.0328(2) 0.0321(2) 0.0298(2) 0.01044(18) 0.00798(18) 0.00903(18)
W7B 0.0371(2) 0.0431(3) 0.0263(2) 0.00645(19) 0.01433(19) 0.0183(2)
W8B 0.0299(2) 0.0427(3) 0.0289(2) 0.01296(19) 0.01178(18) 0.00971(19)
W9B 0.0235(2) 0.0390(2) 0.0327(2) 0.00912(19) 0.00892(17) 0.01438(18)
W10B 0.0241(2) 0.0385(2) 0.0343(3) 0.01074(19) 0.00549(18) 0.00471(18)
W1C 0.0459(3) 0.0275(2) 0.0429(3) 0.0094(2) 0.0046(2) 0.0077(2)
W2C 0.0473(3) 0.0312(2) 0.0332(3) 0.00093(19) -0.0023(2) 0.0042(2)
W3C 0.0267(2) 0.0297(2) 0.0256(2) 0.00520(16) 0.00496(16) 0.00939(16)
W4C 0.0270(2) 0.02683(19) 0.0269(2) 0.00717(16) 0.00748(17) 0.00809(16)
W5C 0.0367(2) 0.0348(2) 0.0264(2) 0.01068(18) 0.01043(18) 0.01978(19)
W6C 0.0335(2) 0.0339(2) 0.0221(2) 0.00826(17) 0.00699(17) 0.01478(18)
W7C 0.0430(3) 0.0375(2) 0.0281(2) 0.00717(19) 0.0135(2) 0.0237(2)
W8C 0.0418(3) 0.0456(3) 0.0227(2) 0.00302(19) 0.00901(19) 0.0227(2)
W9C 0.0256(2) 0.0425(3) 0.0329(3) 0.0102(2) 0.00853(18) 0.01380(19)
W10C 0.0288(2) 0.0426(3) 0.0311(2) 0.0141(2) 0.01328(19) 0.01181(19)
W1D 0.0223(2) 0.0370(2) 0.0418(3) 0.0073(2) 0.00408(19) 0.00695(18)
W2D 0.0298(2) 0.0463(3) 0.0264(2) -0.0017(2) -0.00071(18) 0.0038(2)
W3D 0.0318(2) 0.0355(2) 0.0247(2) 0.00065(18) -0.00075(18) 0.00937(18)
W4D 0.0240(2) 0.0376(2) 0.0317(2) 0.00730(19) 0.00618(17) 0.00761(17)
W5D 0.0357(3) 0.0466(3) 0.0350(3) -0.0034(2) 0.0024(2) 0.0207(2)
W6D 0.0328(2) 0.0501(3) 0.0279(2) -0.0012(2) 0.01214(19) 0.0089(2)
W7D 0.0339(2) 0.0364(2) 0.0414(3) 0.0147(2) -0.0059(2) 0.0088(2)
W8D 0.0523(3) 0.0599(3) 0.0224(2) 0.0160(2) 0.0029(2) 0.0100(3)
W9D 0.0377(3) 0.0281(2) 0.0503(3) 0.0078(2) -0.0094(2) 0.00268(19)
W10D 0.0387(3) 0.0517(3) 0.0371(3) 0.0170(2) 0.0096(2) -0.0045(2)
Co1A 0.0232(7) 0.0320(7) 0.0208(7) 0.0070(6) 0.0022(5) 0.0055(5)
Co1B 0.0239(7) 0.0355(8) 0.0206(7) 0.0064(6) 0.0042(5) 0.0115(6)
Co1C 0.0299(7) 0.0271(7) 0.0274(8) 0.0031(6) 0.0081(6) 0.0089(6)
Co1D 0.0284(8) 0.0405(9) 0.0333(9) 0.0124(7) 0.0017(6) 0.0049(7)
Si1A 0.0218(13) 0.0258(13) 0.0189(14) 0.0046(10) 0.0020(10) 0.0042(10)
Si1B 0.0225(13) 0.0295(14) 0.0213(14) 0.0057(11) 0.0071(11) 0.0100(11)
Si1C 0.0264(14) 0.0289(14) 0.0204(14) 0.0042(11) 0.0083(11) 0.0134(11)
Si1D 0.0220(13) 0.0270(13) 0.0216(14) 0.0053(11) 0.0041(11) 0.0048(11)

loop_
_atom_type_symbol
_atom_type_description
_atom_type_scat_dispersion_real
_atom_type_scat_dispersion_imag
_atom_type_scat_source
C C 0.0033 0.0016 'International Tables Vol C Tables 4.2.6.8 and 6.1.1.4'
N N 0.0061 0.0033 'International Tables Vol C Tables 4.2.6.8 and 6.1.1.4'
O O 0.0106 0.006 'International Tables Vol C Tables 4.2.6.8 and 6.1.1.4'
Si Si 0.0817 0.0704 'International Tables Vol C Tables 4.2.6.8 and 6.1.1.4'
W W -0.849 6.8722 'International Tables Vol C Tables 4.2.6.8 and 6.1.1.4'
Co Co 0.3494 0.9721 'International Tables Vol C Tables 4.2.6.8 and 6.1.1.4'

loop_
_geom_angle_atom_site_label_1
_geom_angle_atom_site_label_2
_geom_angle_atom_site_label_3
_geom_angle
_geom_angle_site_symmetry_1
_geom_angle_site_symmetry_3
O7A W1A O8A 100.8(4) . .
O7A W1A O19A 100.9(4) . .
O8A W1A O19A 94.9(4) . .
O7A W1A O13A 101.5(4) . .
O8A W1A O13A 156.8(3) . .
O19A W1A O13A 87.4(3) . .
O7A W1A O1A 96.5(4) . .
O8A W1A O1A 88.3(3) . .
O19A W1A O1A 161.4(3) . .
O13A W1A O1A 82.6(3) . .
O7A W1A O5A 171.2(4) . .
O8A W1A O5A 75.1(3) . .
O19A W1A O5A 87.3(3) . .
O13A W1A O5A 81.9(3) . .
O1A W1A O5A 75.8(3) . .
O9A W2A O2A 102.5(4) . .
O9A W2A O14A 103.6(4) . .
O2A W2A O14A 93.0(4) . .
O9A W2A O8A 99.8(4) . .
O2A W2A O8A 91.3(3) . .
O14A W2A O8A 154.6(3) . .
O9A W2A O20A 97.6(4) . .
O2A W2A O20A 159.8(3) . .
O14A W2A O20A 84.9(3) . .
O8A W2A O20A 82.5(3) . .
O9A W2A O5A 171.9(4) . .
O2A W2A O5A 80.1(3) . .
O14A W2A O5A 83.8(3) . .
O8A W2A O5A 72.3(3) . .
O20A W2A O5A 79.6(3) . .
O10A W3A O21A 100.0(4) . .
O10A W3A O15A 102.0(4) . .
O21A W3A O15A 92.1(3) . .
O10A W3A O11A 100.2(4) . .
O21A W3A O11A 96.9(3) . .
O15A W3A O11A 154.2(3) . .
O10A W3A O3A 92.3(4) . .
O21A W3A O3A 167.7(3) . .
O15A W3A O3A 84.3(3) . .
O11A W3A O3A 81.8(3) . .
O10A W3A O6A 171.3(3) . .
O21A W3A O6A 86.6(3) . .
O15A W3A O6A 83.3(3) . .
O11A W3A O6A 73.1(3) . .
O3A W3A O6A 81.3(3) . .
O12A W4A O22A 99.9(4) . .
O12A W4A O16A 103.8(4) . .
O22A W4A O16A 92.0(3) . .
O12A W4A O11A 95.5(4) . .
O22A W4A O11A 95.3(3) . .
O16A W4A O11A 157.9(3) . .
O12A W4A O4A 93.5(4) . .
O22A W4A O4A 166.6(3) . .
O16A W4A O4A 85.9(3) . .
O11A W4A O4A 82.2(3) . .
O12A W4A O6A 167.5(3) . .
O22A W4A O6A 85.0(3) . .
O16A W4A O6A 87.4(3) . .
O11A W4A O6A 72.6(3) . .
O4A W4A O6A 81.6(3) . .
O17A W5A O13A 101.7(4) . .
O17A W5A O15A 102.2(4) . .
O13A W5A O15A 97.3(3) . .
O17A W5A O25A 100.4(4) . .
O13A W5A O25A 88.0(3) . .
O15A W5A O25A 155.1(3) . .
O17A W5A O27A 99.8(4) . .
O13A W5A O27A 157.1(3) . .
O15A W5A O27A 85.6(3) . .
O25A W5A O27A 80.5(3) . .
O17A W5A O23A 173.0(3) . .
O13A W5A O23A 83.4(3) . .
O15A W5A O23A 81.7(3) . .
O25A W5A O23A 74.8(3) . .
O27A W5A O23A 74.6(3) . .
O18A W6A O14A 102.7(4) . .
O18A W6A O26A 100.8(4) . .
O14A W6A O26A 88.5(4) . .
O18A W6A O16A 101.7(4) . .
O14A W6A O16A 92.7(3) . .
O26A W6A O16A 156.7(3) . .
O18A W6A O28A 100.7(4) . .
O14A W6A O28A 156.4(4) . .
O26A W6A O28A 84.2(4) . .
O16A W6A O28A 85.5(3) . .
O18A W6A O24A 174.3(4) . .
O14A W6A O24A 81.7(3) . .
O26A W6A O24A 75.5(3) . .
O16A W6A O24A 81.6(3) . .
O28A W6A O24A 74.8(3) . .
O33A W7A O29A 100.8(4) . .
O33A W7A O25A 100.0(4) . .
O29A W7A O25A 158.9(4) . .
O33A W7A O31A 100.5(4) . .
O29A W7A O31A 91.1(4) . .
O25A W7A O31A 88.3(3) . .
O33A W7A O19A 103.6(4) . .
O29A W7A O19A 88.1(4) . .
O25A W7A O19A 84.0(3) . .
O31A W7A O19A 155.7(4) . .
O33A W7A O23A 173.0(4) . .
O29A W7A O23A 84.5(3) . .
O25A W7A O23A 75.0(3) . .
O31A W7A O23A 74.7(3) . .
O19A W7A O23A 81.1(3) . .
O34A W8A O20A 105.0(4) . .
O34A W8A O29A 100.5(4) . .
O20A W8A O29A 93.1(4) . .
O34A W8A O26A 97.6(4) . .
O20A W8A O26A 88.3(4) . .
O29A W8A O26A 160.9(3) . .
O34A W8A O32A 99.8(4) . .
O20A W8A O32A 154.9(4) . .
O29A W8A O32A 86.3(3) . .
O26A W8A O32A 84.5(3) . .
O34A W8A O24A 169.6(4) . .
O20A W8A O24A 83.0(3) . .
O29A W8A O24A 85.6(3) . .
O26A W8A O24A 75.6(3) . .
O32A W8A O24A 71.9(3) . .
O35A W9A O27A 101.7(4) . .
O35A W9A O31A 101.7(4) . .
O27A W9A O31A 89.7(3) . .
O35A W9A O30A 102.1(4) . .
O27A W9A O30A 155.3(3) . .
O31A W9A O30A 91.9(4) . .
O35A W9A O21A 101.9(4) . .
O27A W9A O21A 82.7(3) . .
O31A W9A O21A 156.2(3) . .
O30A W9A O21A 85.9(3) . .
O35A W9A O23A 173.7(4) . .
O27A W9A O23A 74.3(3) . .
O31A W9A O23A 73.7(3) . .
O30A W9A O23A 82.6(3) . .
O21A W9A O23A 82.5(3) . .
O36A W10A O32A 102.7(4) . .
O36A W10A O28A 99.8(4) . .
O32A W10A O28A 90.9(4) . .
O36A W10A O30A 100.5(4) . .
O32A W10A O30A 94.6(4) . .
O28A W10A O30A 157.3(4) . .
O36A W10A O22A 101.9(4) . .
O32A W10A O22A 155.0(4) . .
O28A W10A O22A 80.8(3) . .
O30A W10A O22A 85.1(3) . .
O36A W10A O24A 174.0(4) . .
O32A W10A O24A 73.9(3) . .
O28A W10A O24A 75.4(3) . .
O30A W10A O24A 84.9(3) . .
O22A W10A O24A 81.2(3) . .
O7B W1B O8B 100.7(4) . .
O7B W1B O19B 99.9(4) . .
O8B W1B O19B 94.9(4) . .
O7B W1B O13B 101.5(4) . .
O8B W1B O13B 157.1(3) . .
O19B W1B O13B 86.9(4) . .
O7B W1B O1B 96.8(4) . .
O8B W1B O1B 89.2(4) . .
O19B W1B O1B 161.7(4) . .
O13B W1B O1B 82.5(3) . .
O7B W1B O5B 172.2(4) . .
O8B W1B O5B 75.6(3) . .
O19B W1B O5B 87.4(3) . .
O13B W1B O5B 81.6(3) . .
O1B W1B O5B 76.4(3) . .
O9B W2B O2B 102.1(4) . .
O9B W2B O14B 104.0(4) . .
O2B W2B O14B 93.3(4) . .
O9B W2B O8B 98.8(4) . .
O2B W2B O8B 90.7(4) . .
O14B W2B O8B 155.6(3) . .
O9B W2B O20B 97.4(4) . .
O2B W2B O20B 160.0(4) . .
O14B W2B O20B 86.1(3) . .
O8B W2B O20B 82.1(3) . .
O9B W2B O5B 171.1(3) . .
O2B W2B O5B 79.7(3) . .
O14B W2B O5B 84.6(3) . .
O8B W2B O5B 72.4(3) . .
O20B W2B O5B 80.4(3) . .
O10B W3B O21B 99.5(4) . .
O10B W3B O15B 102.0(4) . .
O21B W3B O15B 91.9(3) . .
O10B W3B O11B 98.3(4) . .
O21B W3B O11B 96.7(3) . .
O15B W3B O11B 156.2(3) . .
O10B W3B O3B 91.7(3) . .
O21B W3B O3B 168.7(3) . .
O15B W3B O3B 84.7(3) . .
O11B W3B O3B 82.5(3) . .
O10B W3B O6B 170.7(3) . .
O21B W3B O6B 86.7(3) . .
O15B W3B O6B 84.5(3) . .
O11B W3B O6B 73.9(3) . .
O3B W3B O6B 82.2(3) . .
O12B W4B O22B 101.0(4) . .
O12B W4B O16B 104.3(4) . .
O22B W4B O16B 92.1(4) . .
O12B W4B O11B 95.8(4) . .
O22B W4B O11B 93.8(3) . .
O16B W4B O11B 157.5(3) . .
O12B W4B O4B 93.3(4) . .
O22B W4B O4B 165.4(3) . .
O16B W4B O4B 86.5(3) . .
O11B W4B O4B 82.4(3) . .
O12B W4B O6B 167.2(4) . .
O22B W4B O6B 84.1(3) . .
O16B W4B O6B 87.1(3) . .
O11B W4B O6B 72.0(3) . .
O4B W4B O6B 81.3(3) . .
O17B W5B O13B 102.7(4) . .
O17B W5B O15B 101.4(4) . .
O13B W5B O15B 98.1(3) . .
O17B W5B O25B 100.6(4) . .
O13B W5B O25B 87.8(4) . .
O15B W5B O25B 155.3(3) . .
O17B W5B O27B 99.6(4) . .
O13B W5B O27B 156.6(3) . .
O15B W5B O27B 84.5(3) . .
O25B W5B O27B 81.0(4) . .
O17B W5B O23B 173.2(3) . .
O13B W5B O23B 82.7(3) . .
O15B W5B O23B 81.8(3) . .
O25B W5B O23B 75.2(3) . .
O27B W5B O23B 74.6(3) . .
O18B W6B O14B 102.6(4) . .
O18B W6B O26B 102.1(4) . .
O14B W6B O26B 89.1(4) . .
O18B W6B O28B 100.5(4) . .
O14B W6B O28B 156.7(4) . .
O26B W6B O28B 84.0(4) . .
O18B W6B O16B 101.7(4) . .
O14B W6B O16B 91.9(3) . .
O26B W6B O16B 155.4(3) . .
O28B W6B O16B 85.5(4) . .
O18B W6B O24B 174.6(4) . .
O14B W6B O24B 82.2(3) . .
O26B W6B O24B 75.4(3) . .
O28B W6B O24B 74.5(3) . .
O16B W6B O24B 80.4(3) . .
O33B W7B O29B 102.3(4) . .
O33B W7B O25B 100.3(4) . .
O29B W7B O25B 157.2(4) . .
O33B W7B O19B 103.5(4) . .
O29B W7B O19B 87.3(4) . .
O25B W7B O19B 84.5(4) . .
O33B W7B O31B 100.9(4) . .
O29B W7B O31B 90.8(4) . .
O25B W7B O31B 88.0(4) . .
O19B W7B O31B 155.4(4) . .
O33B W7B O23B 173.2(4) . .
O29B W7B O23B 83.0(3) . .
O25B W7B O23B 74.7(3) . .
O19B W7B O23B 80.8(3) . .
O31B W7B O23B 74.7(3) . .
O34B W8B O20B 102.9(4) . .
O34B W8B O29B 100.7(4) . .
O20B W8B O29B 92.3(4) . .
O34B W8B O26B 98.5(4) . .
O20B W8B O26B 88.3(4) . .
O29B W8B O26B 160.2(4) . .
O34B W8B O32B 101.3(4) . .
O20B W8B O32B 155.5(4) . .
O29B W8B O32B 87.2(4) . .
O26B W8B O32B 84.1(4) . .
O34B W8B O24B 171.7(4) . .
O20B W8B O24B 83.3(3) . .
O29B W8B O24B 84.5(3) . .
O26B W8B O24B 75.8(3) . .
O32B W8B O24B 72.3(3) . .
O35B W9B O27B 100.5(4) . .
O35B W9B O31B 101.2(4) . .
O27B W9B O31B 90.7(4) . .
O35B W9B O30B 102.1(4) . .
O27B W9B O30B 156.2(4) . .
O31B W9B O30B 92.3(4) . .
O35B W9B O21B 101.6(4) . .
O27B W9B O21B 82.9(3) . .
O31B W9B O21B 157.1(4) . .
O30B W9B O21B 85.3(3) . .
O35B W9B O23B 173.7(4) . .
O27B W9B O23B 74.8(3) . .
O31B W9B O23B 75.1(3) . .
O30B W9B O23B 83.2(3) . .
O21B W9B O23B 82.1(3) . .
O36B W10B O32B 102.5(4) . .
O36B W10B O30B 101.5(4) . .
O32B W10B O30B 94.2(4) . .
O36B W10B O28B 98.8(4) . .
O32B W10B O28B 90.7(4) . .
O30B W10B O28B 157.5(4) . .
O36B W10B O22B 102.6(4) . .
O32B W10B O22B 154.4(4) . .
O30B W10B O22B 86.0(3) . .
O28B W10B O22B 80.2(3) . .
O36B W10B O24B 172.6(4) . .
O32B W10B O24B 74.1(3) . .
O30B W10B O24B 85.4(3) . .
O28B W10B O24B 74.9(3) . .
O22B W10B O24B 80.4(3) . .
O7C W1C O1C 100.6(4) . .
O7C W1C O8C 100.1(4) . .
O1C W1C O8C 89.8(4) . .
O7C W1C O19C 98.4(4) . .
O1C W1C O19C 161.0(4) . .
O8C W1C O19C 88.2(4) . .
O7C W1C O13C 102.3(4) . .
O1C W1C O13C 88.2(4) . .
O8C W1C O13C 157.5(4) . .
O19C W1C O13C 86.4(4) . .
O7C W1C O5C 173.9(4) . .
O1C W1C O5C 77.6(3) . .
O8C W1C O5C 74.1(3) . .
O19C W1C O5C 83.7(3) . .
O13C W1C O5C 83.6(3) . .
O9C W2C O8C 101.0(4) . .
O9C W2C O2C 99.3(4) . .
O8C W2C O2C 89.1(4) . .
O9C W2C O20C 99.6(4) . .
O8C W2C O20C 89.2(4) . .
O2C W2C O20C 161.0(4) . .
O9C W2C O14C 102.3(4) . .
O8C W2C O14C 156.7(4) . .
O2C W2C O14C 87.3(4) . .
O20C W2C O14C 86.8(3) . .
O9C W2C O5C 174.1(4) . .
O8C W2C O5C 73.9(3) . .
O2C W2C O5C 78.0(3) . .
O20C W2C O5C 83.4(3) . .
O14C W2C O5C 82.9(3) . .
O10C W3C O21C 101.3(4) . .
O10C W3C O15C 102.4(4) . .
O21C W3C O15C 91.0(4) . .
O10C W3C O11C 97.5(4) . .
O21C W3C O11C 95.2(3) . .
O15C W3C O11C 157.6(3) . .
O10C W3C O3C 92.9(4) . .
O21C W3C O3C 165.8(3) . .
O15C W3C O3C 86.3(3) . .
O11C W3C O3C 82.5(3) . .
O10C W3C O6C 169.3(4) . .
O21C W3C O6C 84.7(3) . .
O15C W3C O6C 86.2(3) . .
O11C W3C O6C 73.0(3) . .
O3C W3C O6C 81.2(3) . .
O12C W4C O22C 100.5(4) . .
O12C W4C O16C 102.2(4) . .
O22C W4C O16C 90.9(4) . .
O12C W4C O11C 98.7(4) . .
O22C W4C O11C 96.0(4) . .
O16C W4C O11C 156.4(3) . .
O12C W4C O4C 93.1(4) . .
O22C W4C O4C 166.3(3) . .
O16C W4C O4C 85.2(3) . .
O11C W4C O4C 82.9(3) . .
O12C W4C O6C 170.5(4) . .
O22C W4C O6C 85.2(3) . .
O16C W4C O6C 85.1(3) . .
O11C W4C O6C 73.1(3) . .
O4C W4C O6C 81.4(3) . .
O17C W5C O13C 102.2(4) . .
O17C W5C O25C 101.5(4) . .
O13C W5C O25C 88.2(4) . .
O17C W5C O15C 101.5(4) . .
O13C W5C O15C 95.2(4) . .
O25C W5C O15C 155.4(3) . .
O17C W5C O27C 101.0(4) . .
O13C W5C O27C 156.3(4) . .
O25C W5C O27C 82.6(4) . .
O15C W5C O27C 84.8(3) . .
O17C W5C O23C 174.5(4) . .
O13C W5C O23C 82.1(3) . .
O25C W5C O23C 75.1(3) . .
O15C W5C O23C 81.3(3) . .
O27C W5C O23C 74.4(3) . .
O18C W6C O14C 102.2(4) . .
O18C W6C O26C 102.3(4) . .
O14C W6C O26C 89.0(4) . .
O18C W6C O16C 100.9(4) . .
O14C W6C O16C 95.8(3) . .
O26C W6C O16C 154.7(4) . .
O18C W6C O28C 99.7(4) . .
O14C W6C O28C 157.5(4) . .
O26C W6C O28C 81.7(4) . .
O16C W6C O28C 84.7(3) . .
O18C W6C O24C 173.7(4) . .
O14C W6C O24C 83.4(3) . .
O26C W6C O24C 74.9(3) . .
O16C W6C O24C 81.0(3) . .
O28C W6C O24C 74.4(3) . .
O33C W7C O29C 101.5(4) . .
O33C W7C O19C 103.7(4) . .
O29C W7C O19C 90.1(4) . .
O33C W7C O25C 99.2(4) . .
O29C W7C O25C 159.2(3) . .
O19C W7C O25C 86.8(4) . .
O33C W7C O31C 100.9(4) . .
O29C W7C O31C 88.4(4) . .
O19C W7C O31C 155.2(4) . .
O25C W7C O31C 85.9(4) . .
O33C W7C O23C 171.8(4) . .
O29C W7C O23C 84.1(3) . .
O19C W7C O23C 82.1(3) . .
O25C W7C O23C 75.1(3) . .
O31C W7C O23C 73.1(3) . .
O34C W8C O20C 102.8(4) . .
O34C W8C O26C 100.5(5) . .
O20C W8C O26C 85.9(4) . .
O34C W8C O29C 100.5(4) . .
O20C W8C O29C 89.4(4) . .
O26C W8C O29C 159.0(4) . .
O34C W8C O32C 101.5(5) . .
O20C W8C O32C 155.4(4) . .
O26C W8C O32C 86.5(4) . .
O29C W8C O32C 89.5(4) . .
O34C W8C O24C 173.3(4) . .
O20C W8C O24C 81.6(3) . .
O26C W8C O24C 74.7(3) . .
O29C W8C O24C 84.4(3) . .
O32C W8C O24C 73.8(3) . .
O35C W9C O31C 102.3(4) . .
O35C W9C O27C 100.5(4) . .
O31C W9C O27C 90.8(4) . .
O35C W9C O30C 100.4(4) . .
O31C W9C O30C 92.6(4) . .
O27C W9C O30C 157.5(4) . .
O35C W9C O21C 102.0(4) . .
O31C W9C O21C 155.6(4) . .
O27C W9C O21C 81.9(4) . .
O30C W9C O21C 85.9(4) . .
O35C W9C O23C 174.8(4) . .
O31C W9C O23C 74.7(3) . .
O27C W9C O23C 75.5(3) . .
O30C W9C O23C 84.0(3) . .
O21C W9C O23C 80.9(3) . .
O36C W10C O32C 101.8(4) . .
O36C W10C O28C 100.3(4) . .
O32C W10C O28C 90.3(4) . .
O36C W10C O30C 101.2(4) . .
O32C W10C O30C 92.3(4) . .
O28C W10C O30C 157.3(4) . .
O36C W10C O22C 102.3(4) . .
O32C W10C O22C 155.7(4) . .
O28C W10C O22C 82.3(4) . .
O30C W10C O22C 86.2(4) . .
O36C W10C O24C 173.6(4) . .
O32C W10C O24C 74.3(3) . .
O28C W10C O24C 74.9(3) . .
O30C W10C O24C 84.1(3) . .
O22C W10C O24C 81.4(3) . .
O7D W1D O8D 99.4(4) . .
O7D W1D O19D 98.4(4) . .
O8D W1D O19D 91.4(4) . .
O7D W1D O1D 97.9(4) . .
O8D W1D O1D 89.8(4) . .
O19D W1D O1D 163.2(4) . .
O7D W1D O13D 102.3(4) . .
O8D W1D O13D 158.3(4) . .
O19D W1D O13D 86.0(4) . .
O1D W1D O13D 86.8(4) . .
O7D W1D O5D 173.2(4) . .
O8D W1D O5D 75.4(3) . .
O19D W1D O5D 86.1(3) . .
O1D W1D O5D 78.0(3) . .
O13D W1D O5D 82.9(3) . .
O9D W2D O2D 100.1(5) . .
O9D W2D O8D 101.1(4) . .
O2D W2D O8D 90.4(4) . .
O9D W2D O14D 102.2(4) . .
O2D W2D O14D 90.2(4) . .
O8D W2D O14D 156.2(4) . .
O9D W2D O20D 98.7(4) . .
O2D W2D O20D 161.2(4) . .
O8D W2D O20D 85.9(4) . .
O14D W2D O20D 85.9(4) . .
O9D W2D O5D 174.3(4) . .
O2D W2D O5D 78.9(3) . .
O8D W2D O5D 73.4(3) . .
O14D W2D O5D 83.4(3) . .
O20D W2D O5D 82.4(3) . .
O10D W3D O21D 100.6(5) . .
O10D W3D O15D 102.6(5) . .
O21D W3D O15D 91.4(4) . .
O10D W3D O11D 98.1(5) . .
O21D W3D O11D 94.3(4) . .
O15D W3D O11D 157.1(4) . .
O10D W3D O3D 92.9(5) . .
O21D W3D O3D 166.4(4) . .
O15D W3D O3D 86.6(4) . .
O11D W3D O3D 82.7(4) . .
O10D W3D O6D 169.8(4) . .
O21D W3D O6D 85.3(3) . .
O15D W3D O6D 85.4(3) . .
O11D W3D O6D 73.1(3) . .
O3D W3D O6D 81.2(3) . .
O12D W4D O22D 100.8(5) . .
O12D W4D O16D 103.0(4) . .
O22D W4D O16D 91.8(4) . .
O12D W4D O11D 98.1(4) . .
O22D W4D O11D 96.2(4) . .
O16D W4D O11D 155.6(4) . .
O12D W4D O4D 92.3(4) . .
O22D W4D O4D 166.9(4) . .
O16D W4D O4D 84.9(4) . .
O11D W4D O4D 82.1(3) . .
O12D W4D O6D 169.5(4) . .
O22D W4D O6D 86.1(3) . .
O16D W4D O6D 84.6(3) . .
O11D W4D O6D 73.0(3) . .
O4D W4D O6D 81.0(3) . .
O17D W5D O13D 100.7(5) . .
O17D W5D O15D 101.4(5) . .
O13D W5D O15D 95.6(4) . .
O17D W5D O25D 101.6(5) . .
O13D W5D O25D 88.0(4) . .
O15D W5D O25D 155.6(4) . .
O17D W5D O27D 102.5(5) . .
O13D W5D O27D 156.2(4) . .
O15D W5D O27D 85.1(4) . .
O25D W5D O27D 82.1(4) . .
O17D W5D O23D 175.4(4) . .
O13D W5D O23D 82.6(3) . .
O15D W5D O23D 81.4(3) . .
O25D W5D O23D 75.2(3) . .
O27D W5D O23D 74.0(3) . .
O18D W6D O14D 100.3(5) . .
O18D W6D O28D 101.5(5) . .
O14D W6D O28D 157.5(4) . .
O18D W6D O16D 101.2(5) . .
O14D W6D O16D 95.2(4) . .
O28D W6D O16D 86.0(4) . .
O18D W6D O26D 101.9(5) . .
O14D W6D O26D 87.3(4) . .
O28D W6D O26D 82.8(4) . .
O16D W6D O26D 155.9(4) . .
O18D W6D O24D 175.7(4) . .
O14D W6D O24D 83.0(3) . .
O28D W6D O24D 75.0(4) . .
O16D W6D O24D 81.1(3) . .
O26D W6D O24D 75.4(4) . .
O33D W7D O29D 101.7(5) . .
O33D W7D O19D 104.2(5) . .
O29D W7D O19D 89.5(4) . .
O33D W7D O25D 98.7(5) . .
O29D W7D O25D 159.5(4) . .
O19D W7D O25D 84.9(4) . .
O33D W7D O31D 99.5(5) . .
O29D W7D O31D 89.7(4) . .
O19D W7D O31D 156.0(4) . .
O25D W7D O31D 87.6(4) . .
O33D W7D O23D 171.1(4) . .
O29D W7D O23D 84.1(4) . .
O19D W7D O23D 82.4(3) . .
O25D W7D O23D 75.6(3) . .
O31D W7D O23D 73.7(3) . .
O34D W8D O20D 103.9(5) . .
O34D W8D O29D 101.1(5) . .
O20D W8D O29D 90.8(4) . .
O34D W8D O26D 100.4(5) . .
O20D W8D O26D 86.6(4) . .
O29D W8D O26D 158.4(4) . .
O34D W8D O32D 101.4(5) . .
O20D W8D O32D 154.5(4) . .
O29D W8D O32D 87.5(4) . .
O26D W8D O32D 85.7(4) . .
O34D W8D O24D 172.1(5) . .
O20D W8D O24D 82.4(4) . .
O29D W8D O24D 83.4(4) . .
O26D W8D O24D 75.0(4) . .
O32D W8D O24D 72.2(4) . .
O35D W9D O27D 100.9(5) . .
O35D W9D O30D 101.0(5) . .
O27D W9D O30D 157.3(4) . .
O35D W9D O31D 101.6(5) . .
O27D W9D O31D 89.8(4) . .
O30D W9D O31D 91.7(4) . .
O35D W9D O21D 101.9(5) . .
O27D W9D O21D 83.1(4) . .
O30D W9D O21D 86.5(4) . .
O31D W9D O21D 156.4(4) . .
O35D W9D O23D 173.6(4) . .
O27D W9D O23D 74.9(3) . .
O30D W9D O23D 83.8(3) . .
O31D W9D O23D 73.7(3) . .
O21D W9D O23D 82.6(3) . .
O36D W10D O32D 102.8(5) . .
O36D W10D O30D 102.1(5) . .
O32D W10D O30D 94.3(4) . .
O36D W10D O28D 99.7(5) . .
O32D W10D O28D 90.1(4) . .
O30D W10D O28D 156.1(4) . .
O36D W10D O22D 101.6(5) . .
O32D W10D O22D 155.2(4) . .
O30D W10D O22D 84.9(4) . .
O28D W10D O22D 81.4(4) . .
O36D W10D O24D 172.9(5) . .
O32D W10D O24D 73.6(4) . .
O30D W10D O24D 84.4(3) . .
O28D W10D O24D 74.4(4) . .
O22D W10D O24D 81.7(3) . .
O4A Co1A O2A 172.4(3) 2_656 .
O4A Co1A O1A 89.0(3) 2_656 .
O2A Co1A O1A 90.5(3) . .
O4A Co1A O3A 92.9(3) 2_656 2_656
O2A Co1A O3A 86.8(3) . 2_656
O1A Co1A O3A 174.2(3) . 2_656
O4A Co1A O5A 107.2(3) 2_656 .
O2A Co1A O5A 80.2(3) . .
O1A Co1A O5A 78.9(3) . .
O3A Co1A O5A 105.7(3) 2_656 .
O4A Co1A O11A 74.7(3) 2_656 2_656
O2A Co1A O11A 97.9(3) . 2_656
O1A Co1A O11A 100.7(3) . 2_656
O3A Co1A O11A 74.6(3) 2_656 2_656
O5A Co1A O11A 178.1(3) . 2_656
O4B Co1B O2B 172.7(3) 2 .
O4B Co1B O1B 90.1(3) 2 .
O2B Co1B O1B 89.3(3) . .
O4B Co1B O3B 93.3(3) 2 2
O2B Co1B O3B 86.5(3) . 2
O1B Co1B O3B 172.9(3) . 2
O4B Co1B O5B 107.0(3) 2 .
O2B Co1B O5B 80.1(3) . .
O1B Co1B O5B 79.1(3) . .
O3B Co1B O5B 105.7(3) 2 .
O4B Co1B O11B 75.2(3) 2 2
O2B Co1B O11B 97.7(3) . 2
O1B Co1B O11B 100.4(3) . 2
O3B Co1B O11B 74.6(3) 2 2
O5B Co1B O11B 177.7(3) . 2
O1C Co1C O3C 173.6(3) . 2_665
O1C Co1C O2C 90.0(3) . .
O3C Co1C O2C 88.9(3) 2_665 .
O1C Co1C O4C 87.4(3) . 2_665
O3C Co1C O4C 92.8(3) 2_665 2_665
O2C Co1C O4C 172.0(3) . 2_665
O1C Co1C O5C 78.9(3) . .
O3C Co1C O5C 107.1(3) 2_665 .
O2C Co1C O5C 80.5(3) . .
O4C Co1C O5C 106.3(3) 2_665 .
O1C Co1C O11C 99.4(3) . 2_665
O3C Co1C O11C 74.6(3) 2_665 2_665
O2C Co1C O11C 98.6(3) . 2_665
O4C Co1C O11C 74.4(3) 2_665 2_665
O5C Co1C O11C 178.0(3) . 2_665
O4D Co1D O2D 173.4(4) 2_766 .
O4D Co1D O3D 91.2(4) 2_766 2_766
O2D Co1D O3D 89.5(4) . 2_766
O4D Co1D O1D 88.8(3) 2_766 .
O2D Co1D O1D 89.8(4) . .
O3D Co1D O1D 174.0(4) 2_766 .
O4D Co1D O5D 106.7(3) 2_766 .
O2D Co1D O5D 79.2(3) . .
O3D Co1D O5D 107.4(3) 2_766 .
O1D Co1D O5D 78.4(3) . .
O4D Co1D O11D 74.1(3) 2_766 2_766
O2D Co1D O11D 99.9(3) . 2_766
O3D Co1D O11D 73.4(3) 2_766 2_766
O1D Co1D O11D 100.8(3) . 2_766
O5D Co1D O11D 178.8(3) . 2_766
O6A Si1A O5A 112.6(4) . .
O6A Si1A O23A 108.5(4) . .
O5A Si1A O23A 108.8(4) . .
O6A Si1A O24A 109.1(4) . .
O5A Si1A O24A 109.5(4) . .
O23A Si1A O24A 108.2(4) . .
O6B Si1B O5B 112.8(4) . .
O6B Si1B O24B 109.4(4) . .
O5B Si1B O24B 108.9(4) . .
O6B Si1B O23B 108.2(4) . .
O5B Si1B O23B 109.1(4) . .
O24B Si1B O23B 108.3(4) . .
O6C Si1C O5C 112.0(4) . .
O6C Si1C O23C 108.8(4) . .
O5C Si1C O23C 109.8(4) . .
O6C Si1C O24C 109.2(4) . .
O5C Si1C O24C 108.6(4) . .
O23C Si1C O24C 108.4(4) . .
O6D Si1D O5D 112.8(4) . .
O6D Si1D O23D 108.8(4) . .
O5D Si1D O23D 109.3(4) . .
O6D Si1D O24D 109.0(4) . .
O5D Si1D O24D 108.7(4) . .
O23D Si1D O24D 108.0(4) . .
W1A O1A Co1A 109.7(4) . .
W2A O2A Co1A 111.7(4) . .
Co1A O3A W3A 101.7(3) 2_656 .
W4A O4A Co1A 104.2(3) . 2_656
Si1A O5A Co1A 123.2(4) . .
Si1A O5A W1A 124.3(4) . .
Co1A O5A W1A 95.4(3) . .
Si1A O5A W2A 125.2(4) . .
Co1A O5A W2A 87.9(3) . .
W1A O5A W2A 90.9(3) . .
Si1A O6A W4A 124.6(4) . .
Si1A O6A W3A 126.1(4) . .
W4A O6A W3A 95.7(3) . .
W1A O8A W2A 121.6(4) . .
W5A O13A W1A 142.5(4) . .
W6A O14A W2A 147.2(5) . .
W5A O15A W3A 142.5(4) . .
W4A O16A W6A 140.8(5) . .
W3A O11A W4A 117.4(4) . .
W3A O11A Co1A 100.2(3) . 2_656
W4A O11A Co1A 96.3(3) . 2_656
W1A O19A W7A 147.2(5) . .
W8A O20A W2A 145.5(5) . .
W3A O21A W9A 143.0(5) . .
W4A O22A W10A 143.2(5) . .
Si1A O23A W5A 122.9(4) . .
Si1A O23A W7A 127.4(4) . .
W5A O23A W7A 90.7(3) . .
Si1A O23A W9A 124.7(4) . .
W5A O23A W9A 90.7(3) . .
W7A O23A W9A 89.6(3) . .
Si1A O24A W8A 123.8(4) . .
Si1A O24A W10A 124.2(4) . .
W8A O24A W10A 92.9(3) . .
Si1A O24A W6A 125.5(4) . .
W8A O24A W6A 90.1(3) . .
W10A O24A W6A 90.1(3) . .
W7A O25A W5A 119.1(4) . .
W6A O26A W8A 118.1(4) . .
W9A O27A W5A 120.3(4) . .
W10A O28A W6A 119.6(4) . .
W7A O29A W8A 155.2(5) . .
W9A O30A W10A 163.7(5) . .
W9A O31A W7A 121.3(4) . .
W10A O32A W8A 120.8(5) . .
W1B O1B Co1B 109.1(4) . .
W2B O2B Co1B 111.4(4) . .
Co1B O3B W3B 101.9(3) 2 .
W4B O4B Co1B 104.3(4) . 2
Si1B O5B Co1B 122.6(4) . .
Si1B O5B W1B 124.5(4) . .
Co1B O5B W1B 95.2(3) . .
Si1B O5B W2B 125.4(4) . .
Co1B O5B W2B 88.8(3) . .
W1B O5B W2B 90.5(3) . .
Si1B O6B W3B 126.2(4) . .
Si1B O6B W4B 123.8(4) . .
W3B O6B W4B 96.3(3) . .
W1B O8B W2B 121.4(4) . .
W5B O13B W1B 143.0(4) . .
W6B O14B W2B 146.1(5) . .
W5B O15B W3B 142.5(4) . .
W4B O16B W6B 141.0(4) . .
W3B O11B W4B 116.8(4) . .
W3B O11B Co1B 99.7(3) . 2
W4B O11B Co1B 95.5(3) . 2
W1B O19B W7B 148.3(5) . .
W8B O20B W2B 144.5(5) . .
W3B O21B W9B 142.6(5) . .
W4B O22B W10B 143.9(5) . .
Si1B O23B W5B 123.0(4) . .
Si1B O23B W7B 126.9(4) . .
W5B O23B W7B 90.4(3) . .
Si1B O23B W9B 125.3(4) . .
W5B O23B W9B 91.0(3) . .
W7B O23B W9B 89.5(3) . .
Si1B O24B W8B 124.1(4) . .
Si1B O24B W10B 124.1(4) . .
W8B O24B W10B 92.3(3) . .
Si1B O24B W6B 126.1(4) . .
W8B O24B W6B 89.7(3) . .
W10B O24B W6B 90.2(3) . .
W7B O25B W5B 119.4(4) . .
W6B O26B W8B 118.3(4) . .
W9B O27B W5B 119.7(4) . .
W6B O28B W10B 120.4(4) . .
W7B O29B W8B 157.9(5) . .
W10B O30B W9B 162.4(5) . .
W9B O31B W7B 120.0(5) . .
W10B O32B W8B 120.9(5) . .
W1C O1C Co1C 111.7(4) . .
W2C O2C Co1C 109.9(4) . .
W3C O3C Co1C 103.7(3) . 2_665
W4C O4C Co1C 103.1(3) . 2_665
Si1C O5C Co1C 123.1(4) . .
Si1C O5C W1C 124.8(4) . .
Co1C O5C W1C 91.7(3) . .
Si1C O5C W2C 125.4(4) . .
Co1C O5C W2C 91.5(3) . .
W1C O5C W2C 90.3(3) . .
Si1C O6C W3C 125.0(4) . .
Si1C O6C W4C 124.7(4) . .
W3C O6C W4C 95.9(3) . .
W2C O8C W1C 121.7(5) . .
W5C O13C W1C 145.6(5) . .
W6C O14C W2C 143.9(5) . .
W3C O15C W5C 142.2(4) . .
W4C O16C W6C 142.7(4) . .
W4C O11C W3C 117.0(4) . .
W4C O11C Co1C 97.7(3) . 2_665
W3C O11C Co1C 97.2(3) . 2_665
W7C O19C W1C 145.6(5) . .
W8C O20C W2C 146.4(5) . .
W3C O21C W9C 144.3(5) . .
W4C O22C W10C 144.3(5) . .
Si1C O23C W7C 125.1(4) . .
Si1C O23C W9C 125.1(4) . .
W7C O23C W9C 91.4(3) . .
Si1C O23C W5C 124.5(4) . .
W7C O23C W5C 89.8(3) . .
W9C O23C W5C 90.4(3) . .
Si1C O24C W6C 124.5(4) . .
Si1C O24C W8C 125.8(4) . .
W6C O24C W8C 90.2(3) . .
Si1C O24C W10C 124.2(4) . .
W6C O24C W10C 90.9(3) . .
W8C O24C W10C 90.8(3) . .
W5C O25C W7C 119.4(4) . .
W6C O26C W8C 119.6(5) . .
W9C O27C W5C 119.7(5) . .
W10C O28C W6C 119.7(4) . .
W7C O29C W8C 157.3(5) . .
W10C O30C W9C 162.3(5) . .
W9C O31C W7C 120.3(5) . .
W10C O32C W8C 120.6(5) . .
W1D O1D Co1D 110.6(4) . .
W2D O2D Co1D 111.9(4) . .
W3D O3D Co1D 104.2(4) . 2_766
Co1D O4D W4D 103.9(4) 2_766 .
Si1D O5D Co1D 123.2(4) . .
Si1D O5D W1D 124.7(4) . .
Co1D O5D W1D 93.0(3) . .
Si1D O5D W2D 125.3(4) . .
Co1D O5D W2D 90.0(3) . .
W1D O5D W2D 90.6(3) . .
Si1D O6D W4D 125.1(4) . .
Si1D O6D W3D 125.5(4) . .
W4D O6D W3D 95.8(3) . .
W1D O8D W2D 120.5(4) . .
W5D O13D W1D 144.5(5) . .
W6D O14D W2D 146.0(5) . .
W3D O15D W5D 142.8(5) . .
W4D O16D W6D 141.9(5) . .
W3D O11D W4D 117.1(4) . .
W3D O11D Co1D 97.4(3) . 2_766
W4D O11D Co1D 97.7(3) . 2_766
W7D O19D W1D 146.5(5) . .
W8D O20D W2D 145.8(5) . .
W3D O21D W9D 142.6(5) . .
W4D O22D W10D 143.1(5) . .
Si1D O23D W5D 123.9(4) . .
Si1D O23D W7D 125.9(4) . .
W5D O23D W7D 90.2(3) . .
Si1D O23D W9D 124.3(4) . .
W5D O23D W9D 90.7(3) . .
W7D O23D W9D 91.4(3) . .
Si1D O24D W6D 124.4(4) . .
Si1D O24D W8D 125.2(4) . .
W6D O24D W8D 90.2(3) . .
Si1D O24D W10D 124.5(4) . .
W6D O24D W10D 90.5(3) . .
W8D O24D W10D 91.6(3) . .
W7D O25D W5D 118.6(5) . .
W6D O26D W8D 118.8(5) . .
W9D O27D W5D 120.3(5) . .
W10D O28D W6D 120.1(5) . .
W7D O29D W8D 157.9(6) . .
W9D O30D W10D 163.1(6) . .
W9D O31D W7D 120.5(5) . .
W10D O32D W8D 122.1(6) . .
C5A N1A C1A 105.6(12) . .
C5A N1A C9A 113.9(12) . .
C1A N1A C9A 110.4(12) . .
C5A N1A C13A 110.4(12) . .
C1A N1A C13A 111.6(12) . .
C9A N1A C13A 105.1(12) . .
C5B N1B C1B 106.9(17) . .
C5B N1B C13B 113.2(16) . .
C1B N1B C13B 113.2(16) . .
C5B N1B C9B 111.7(16) . .
C1B N1B C9B 108.8(16) . .
C13B N1B C9B 102.9(15) . .
C5C N1C C63C 92(3) . .
C5C N1C C9C 139(3) . .
C63C N1C C9C 124(3) . .
C5C N1C C1C 110(2) . .
C63C N1C C1C 74(2) . .
C9C N1C C1C 99(2) . .
C5C N1C C59C 112(2) . .
C63C N1C C59C 150(3) . .
C9C N1C C59C 27.8(19) . .
C1C N1C C59C 112(2) . .
C5C N1C C55C 39(2) . .
C63C N1C C55C 113(3) . .
C9C N1C C55C 103(3) . .
C1C N1C C55C 146(3) . .
C59C N1C C55C 79(3) . .
C5C N1C C13C 111(2) . .
C63C N1C C13C 45(2) . .
C9C N1C C13C 88(2) . .
C1C N1C C13C 105.3(18) . .
C59C N1C C13C 107(2) . .
C55C N1C C13C 102(3) . .
C5C N1C C51C 72.0(19) . .
C63C N1C C51C 106(2) . .
C9C N1C C51C 109(2) . .
C1C N1C C51C 49.5(16) . .
C59C N1C C51C 99(2) . .
C55C N1C C51C 98(3) . .
C13C N1C C51C 150.4(19) . .
C1D N1D C13D 110.6(11) . .
C1D N1D C9D 112.2(11) . .
C13D N1D C9D 105.9(11) . .
C1D N1D C5D 104.4(12) . .
C13D N1D C5D 111.3(12) . .
C9D N1D C5D 112.7(12) . .
C5E N1E C9E 112.2(14) . .
C5E N1E C13E 105.9(14) . .
C9E N1E C13E 112.6(14) . .
C5E N1E C1E 108.2(15) . .
C9E N1E C1E 107.3(15) . .
C13E N1E C1E 110.6(15) . .
C5F N1F C9F 112.0(13) . .
C5F N1F C13F 111.8(14) . .
C9F N1F C13F 106.2(13) . .
C5F N1F C1F 105.6(12) . .
C9F N1F C1F 112.4(13) . .
C13F N1F C1F 108.9(13) . .
C9G N1G C13G 102(3) . .
C9G N1G C63G 112(2) . .
C13G N1G C63G 19(3) . .
C9G N1G C1G 108.9(17) . .
C13G N1G C1G 124(3) . .
C63G N1G C1G 105(2) . .
C9G N1G C5G 111.7(18) . .
C13G N1G C5G 108(3) . .
C63G N1G C5G 115(2) . .
C1G N1G C5G 102.6(17) . .
C13H N1H C1H 112.0(13) . .
C13H N1H C5H 108.7(13) . .
C1H N1H C5H 108.9(13) . .
C13H N1H C9H 109.3(12) . .
C1H N1H C9H 106.4(13) . .
C5H N1H C9H 111.6(13) . .
C13I N1I C9I 106.6(13) . .
C13I N1I C5I 111.1(12) . .
C9I N1I C5I 110.5(12) . .
C13I N1I C1I 114.0(12) . .
C9I N1I C1I 111.7(12) . .
C5I N1I C1I 103.0(11) . .
C13J N1J C9J 106.8(12) . .
C13J N1J C5J 111.8(12) . .
C9J N1J C5J 111.3(12) . .
C13J N1J C1J 110.7(12) . .
C9J N1J C1J 111.6(12) . .
C5J N1J C1J 104.8(11) . .
C59K N1K C5K 149(3) . .
C59K N1K C51K 115(3) . .
C5K N1K C51K 89(2) . .
C59K N1K C9K 40(3) . .
C5K N1K C9K 112(2) . .
C51K N1K C9K 154(3) . .
C59K N1K C63K 113(3) . .
C5K N1K C63K 73(2) . .
C51K N1K C63K 112(3) . .
C9K N1K C63K 90(3) . .
C59K N1K C13K 96(3) . .
C5K N1K C13K 110(2) . .
C51K N1K C13K 77(2) . .
C9K N1K C13K 108(2) . .
C63K N1K C13K 52(2) . .
C59K N1K C1K 76(3) . .
C5K N1K C1K 113(2) . .
C51K N1K C1K 46(2) . .
C9K N1K C1K 109(2) . .
C63K N1K C1K 154(3) . .
C13K N1K C1K 104(2) . .
C59K N1K C55K 108(3) . .
C5K N1K C55K 42.7(19) . .
C51K N1K C55K 108(2) . .
C9K N1K C55K 81(2) . .
C63K N1K C55K 100(3) . .
C13K N1K C55K 150(2) . .
C1K N1K C55K 100(2) . .
C1L N1L C9L 109.3(16) . .
C1L N1L C13L 109.4(18) . .
C9L N1L C13L 114.0(17) . .
C1L N1L C5L 105.8(18) . .
C9L N1L C5L 113.6(17) . .
C13L N1L C5L 104.3(18) . .
C2A C1A N1A 113.8(15) . .
C1A C2A C3A 111.7(19) . .
C2A C3A C4A 105(2) . .
N1A C5A C6A 113.2(13) . .
C7A C6A C5A 107.1(14) . .
C6A C7A C8A 113.9(14) . .
N1A C9A C10A 113.6(13) . .
C11A C10A C9A 108.8(14) . .
C10A C11A C12A 109.0(15) . .
N1A C13A C14A 114.9(13) . .
C15A C14A C13A 109.8(14) . .
C16A C15A C14A 108.1(16) . .
C2B C1B N1B 118(2) . .
C53B C2B C1B 117(4) . .
C53B C2B C3B 52(3) . .
C1B C2B C3B 116(2) . .
C4B C3B C53B 93(4) . .
C4B C3B C2B 119(3) . .
C53B C3B C2B 48(3) . .
C4B C3B C54B 17(3) . .
C53B C3B C54B 79(4) . .
C2B C3B C54B 113(3) . .
C54B C4B C3B 129(9) . .
C54B C4B C53B 88(9) . .
C3B C4B C53B 45(3) . .
C2B C53B C3B 79(4) . .
C2B C53B C4B 105(5) . .
C3B C53B C4B 42(3) . .
C2B C53B C54B 121(5) . .
C3B C53B C54B 60(4) . .
C4B C53B C54B 19(2) . .
C4B C54B C3B 34(7) . .
C4B C54B C53B 72(8) . .
C3B C54B C53B 41(3) . .
N1B C5B C6B 115.7(18) . .
C7B C6B C5B 107.8(19) . .
C6B C7B C8B 108(2) . .
C60B C9B N1B 115(4) . .
C60B C9B C10B 28(3) . .
N1B C9B C10B 114(2) . .
C60B C10B C11B 84(9) . .
C60B C10B C9B 66(8) . .
C11B C10B C9B 108(4) . .
C60B C10B C61B 76(9) . .
C11B C10B C61B 9(7) . .
C9B C10B C61B 101(6) . .
C62B C11B C12B 117(9) . .
C62B C11B C10B 114(8) . .
C12B C11B C10B 122(6) . .
C62B C11B C60B 140(9) . .
C12B C11B C60B 102(6) . .
C10B C11B C60B 28(3) . .
C61B C12B C11B 11(7) . .
C10B C60B C9B 86(9) . .
C10B C60B C11B 67(8) . .
C9B C60B C11B 109(6) . .
C10B C60B C61B 76(9) . .
C9B C60B C61B 107(8) . .
C11B C60B C61B 10(6) . .
C62B C61B C12B 114(10) . .
C62B C61B C10B 98(9) . .
C12B C61B C10B 119(10) . .
C62B C61B C60B 125(10) . .
C12B C61B C60B 105(10) . .
C10B C61B C60B 27(4) . .
C11B C62B C61B 13(10) . .
C14B C13B C64B 7(7) . .
C14B C13B N1B 109(3) . .
C64B C13B N1B 113(4) . .
C13B C14B C15B 104(3) . .
C13B C14B C65B 112(5) . .
C15B C14B C65B 8(4) . .
C64B C15B C16B 115(5) . .
C64B C15B C14B 6(8) . .
C16B C15B C14B 112(4) . .
C64B C15B C66B 100(5) . .
C16B C15B C66B 36(2) . .
C14B C15B C66B 100(4) . .
C66B C16B C65B 82(5) . .
C66B C16B C15B 84(5) . .
C65B C16B C15B 3(7) . .
C15B C64B C13B 109(6) . .
C15B C64B C65B 9(3) . .
C13B C64B C65B 118(5) . .
C16B C65B C64B 124(7) . .
C16B C65B C66B 42(3) . .
C64B C65B C66B 106(5) . .
C16B C65B C14B 120(7) . .
C64B C65B C14B 5(8) . .
C66B C65B C14B 106(7) . .
C16B C66B C65B 56(5) . .
C16B C66B C15B 60(4) . .
C65B C66B C15B 3(6) . .
C2C C1C C51C 65(2) . .
C2C C1C C52C 21.3(18) . .
C51C C1C C52C 44(2) . .
C2C C1C N1C 129(3) . .
C51C C1C N1C 70(2) . .
C52C C1C N1C 111(2) . .
C2C C1C C63C 163(3) . .
C51C C1C C63C 104(3) . .
C52C C1C C63C 146(3) . .
N1C C1C C63C 50.8(19) . .
C52C C2C C1C 103(6) . .
C52C C2C C3C 108(6) . .
C1C C2C C3C 138(3) . .
C52C C2C C51C 43(5) . .
C1C C2C C51C 60(2) . .
C3C C2C C51C 144(3) . .
C52C C2C C53C 75(6) . .
C1C C2C C53C 159(3) . .
C3C C2C C53C 34.6(18) . .
C51C C2C C53C 116(3) . .
C53C C3C C2C 82(4) . .
C53C C3C C4C 80(4) . .
C2C C3C C4C 154(3) . .
C53C C3C C54C 44(3) . .
C2C C3C C54C 126(3) . .
C4C C3C C54C 39.2(18) . .
C53C C3C C52C 63(3) . .
C2C C3C C52C 19.6(18) . .
C4C C3C C52C 141(3) . .
C54C C3C C52C 107(3) . .
C54C C4C C3C 83(3) . .
C54C C4C C53C 51(3) . .
C3C C4C C53C 35.1(18) . .
C52C C51C C1C 76(3) . .
C52C C51C C2C 21(2) . .
C1C C51C C2C 55(2) . .
C52C C51C N1C 131(3) . .
C1C C51C N1C 60.3(19) . .
C2C C51C N1C 112(2) . .
C52C C51C C5C 172(4) . .
C1C C51C C5C 98(3) . .
C2C C51C C5C 153(3) . .
N1C C51C C5C 47.1(14) . .
C2C C52C C51C 116(7) . .
C2C C52C C53C 83(6) . .
C51C C52C C53C 154(4) . .
C2C C52C C1C 56(5) . .
C51C C52C C1C 60(3) . .
C53C C52C C1C 134(3) . .
C2C C52C C3C 52(5) . .
C51C C52C C3C 154(4) . .
C53C C52C C3C 31.8(17) . .
C1C C52C C3C 103(3) . .
C3C C53C C54C 105(4) . .
C3C C53C C52C 85(4) . .
C54C C53C C52C 169(4) . .
C3C C53C C4C 65(3) . .
C54C C53C C4C 44(2) . .
C52C C53C C4C 147(3) . .
C3C C53C C2C 63(3) . .
C54C C53C C2C 168(4) . .
C52C C53C C2C 22.3(16) . .
C4C C53C C2C 125(3) . .
C4C C54C C53C 85(3) . .
C4C C54C C3C 58(3) . .
C53C C54C C3C 31(2) . .
C55C C5C C56C 81(5) . .
C55C C5C N1C 80(4) . .
C56C C5C N1C 143(4) . .
C55C C5C C6C 41(4) . .
C56C C5C C6C 41(3) . .
N1C C5C C6C 113(3) . .
C55C C5C C51C 116(5) . .
C56C C5C C51C 155(4) . .
N1C C5C C51C 60.9(17) . .
C6C C5C C51C 155(3) . .
C56C C6C C55C 100(6) . .
C56C C6C C5C 60(4) . .
C55C C6C C5C 41(4) . .
C56C C6C C7C 54(4) . .
C55C C6C C7C 138(5) . .
C5C C6C C7C 107(3) . .
C56C C6C C57C 73(5) . .
C55C C6C C57C 133(5) . .
C5C C6C C57C 117(4) . .
C7C C6C C57C 21(2) . .
C57C C7C C56C 117(10) . .
C57C C7C C58C 64(9) . .
C56C C7C C58C 129(5) . .
C57C C7C C6C 83(9) . .
C56C C7C C6C 39(3) . .
C58C C7C C6C 132(4) . .
C57C C7C C8C 55(9) . .
C56C C7C C8C 105(4) . .
C58C C7C C8C 30(3) . .
C6C C7C C8C 103(3) . .
C58C C8C C57C 59(6) . .
C58C C8C C7C 54(5) . .
C57C C8C C7C 20(3) . .
C5C C55C C6C 98(7) . .
C5C C55C C56C 59(5) . .
C6C C55C C56C 40(4) . .
C5C C55C N1C 61(4) . .
C6C C55C N1C 140(6) . .
C56C C55C N1C 112(5) . .
C5C C55C C59C 104(5) . .
C6C C55C C59C 155(6) . .
C56C C55C C59C 162(5) . .
N1C C55C C59C 50(2) . .
C6C C56C C7C 87(5) . .
C6C C56C C5C 80(5) . .
C7C C56C C5C 145(6) . .
C6C C56C C55C 40(4) . .
C7C C56C C55C 118(6) . .
C5C C56C C55C 40(3) . .
C6C C56C C57C 72(5) . .
C7C C56C C57C 18(3) . .
C5C C56C C57C 129(6) . .
C55C C56C C57C 100(5) . .
C7C C57C C58C 90(10) . .
C7C C57C C8C 105(10) . .
C58C C57C C8C 36(4) . .
C7C C57C C6C 76(9) . .
C58C C57C C6C 141(7) . .
C8C C57C C6C 113(5) . .
C7C C57C C56C 45(8) . .
C58C C57C C56C 112(6) . .
C8C C57C C56C 100(5) . .
C6C C57C C56C 36(3) . .
C8C C58C C57C 85(7) . .
C8C C58C C7C 96(7) . .
C57C C58C C7C 26(4) . .
C59C C9C C10C 104(6) . .
C59C C9C C60C 51(5) . .
C10C C9C C60C 53(3) . .
C59C C9C N1C 83(6) . .
C10C C9C N1C 158(4) . .
C60C C9C N1C 126(4) . .
C60C C10C C9C 69(4) . .
C60C C10C C11C 86(4) . .
C9C C10C C11C 142(5) . .
C60C C10C C61C 70(3) . .
C9C C10C C61C 132(4) . .
C11C C10C C61C 17(2) . .
C60C C10C C59C 42(3) . .
C9C C10C C59C 27(2) . .
C11C C10C C59C 120(4) . .
C61C C10C C59C 107(3) . .
C10C C11C C62C 130(4) . .
C10C C11C C60C 41(2) . .
C62C C11C C60C 108(3) . .
C10C C11C C12C 113(4) . .
C62C C11C C12C 35(2) . .
C60C C11C C12C 77(3) . .
C62C C12C C61C 60(4) . .
C62C C12C C11C 53(3) . .
C61C C12C C11C 8(3) . .
C9C C59C C60C 96(6) . .
C9C C59C N1C 70(5) . .
C60C C59C N1C 147(4) . .
C9C C59C C10C 49(5) . .
C60C C59C C10C 48(3) . .
N1C C59C C10C 115(3) . .
C9C C59C C55C 114(6) . .
C60C C59C C55C 149(5) . .
N1C C59C C55C 51(2) . .
C10C C59C C55C 163(4) . .
C59C C60C C10C 90(4) . .
C59C C60C C9C 33(3) . .
C10C C60C C9C 58(3) . .
C59C C60C C61C 142(5) . .
C10C C60C C61C 64(3) . .
C9C C60C C61C 118(4) . .
C59C C60C C11C 131(4) . .
C10C C60C C11C 53(3) . .
C9C C60C C11C 105(3) . .
C61C C60C C11C 13(3) . .
C62C C61C C12C 45(3) . .
C62C C61C C10C 139(5) . .
C12C C61C C10C 136(4) . .
C62C C61C C60C 134(4) . .
C12C C61C C60C 98(3) . .
C10C C61C C60C 46(3) . .
C12C C62C C61C 75(4) . .
C12C C62C C11C 92(4) . .
C61C C62C C11C 18(3) . .
C64C C13C C63C 89(5) . .
C64C C13C C14C 36(3) . .
C63C C13C C14C 55(3) . .
C64C C13C N1C 147(5) . .
C63C C13C N1C 62(3) . .
C14C C13C N1C 112(2) . .
C64C C14C C63C 83(5) . .
C64C C14C C65C 80(5) . .
C63C C14C C65C 153(4) . .
C64C C14C C15C 76(4) . .
C63C C14C C15C 135(4) . .
C65C C14C C15C 19(2) . .
C64C C14C C13C 37(4) . .
C63C C14C C13C 47(3) . .
C65C C14C C13C 116(4) . .
C15C C14C C13C 109(3) . .
C65C C15C C66C 72(10) . .
C65C C15C C14C 71(10) . .
C66C C15C C14C 114(3) . .
C65C C15C C64C 80(10) . .
C66C C15C C64C 146(4) . .
C14C C15C C64C 35(2) . .
C65C C15C C16C 45(9) . .
C66C C15C C16C 32(2) . .
C14C C15C C16C 87(3) . .
C64C C15C C16C 114(3) . .
C66C C16C C65C 76(5) . .
C66C C16C C15C 63(4) . .
C65C C16C C15C 16(3) . .
C13C C63C C14C 78(4) . .
C13C C63C N1C 73(3) . .
C14C C63C N1C 141(4) . .
C13C C63C C64C 40(3) . .
C14C C63C C64C 38(3) . .
N1C C63C C64C 112(4) . .
C13C C63C C1C 111(4) . .
C14C C63C C1C 164(4) . .
N1C C63C C1C 55(2) . .
C64C C63C C1C 146(4) . .
C14C C64C C13C 107(6) . .
C14C C64C C63C 58(4) . .
C13C C64C C63C 50(4) . .
C14C C64C C65C 64(4) . .
C13C C64C C65C 168(6) . .
C63C C64C C65C 119(5) . .
C14C C64C C15C 69(4) . .
C13C C64C C15C 153(5) . .
C63C C64C C15C 115(4) . .
C65C C64C C15C 18(2) . .
C15C C65C C16C 119(10) . .
C15C C65C C66C 88(10) . .
C16C C65C C66C 37(3) . .
C15C C65C C14C 89(10) . .
C16C C65C C14C 103(4) . .
C66C C65C C14C 124(5) . .
C15C C65C C64C 82(10) . .
C16C C65C C64C 137(5) . .
C66C C65C C64C 157(5) . .
C14C C65C C64C 36(2) . .
C16C C66C C65C 68(5) . .
C16C C66C C15C 85(5) . .
C65C C66C C15C 20(3) . .
N1D C1D C2D 116.4(13) . .
C1D C2D C3D 106.8(16) . .
C4D C3D C2D 110(2) . .
N1D C5D C6D 114.0(15) . .
C5D C6D C7D 107.5(17) . .
C8D C7D C6D 109(2) . .
C10D C9D N1D 114.8(13) . .
C9D C10D C61D 114(3) . .
C9D C10D C11D 102(2) . .
C61D C10D C11D 19(3) . .
C61D C11D C12D 139(10) . .
C61D C11D C62D 57(10) . .
C12D C11D C62D 87(5) . .
C61D C11D C10D 67(10) . .
C12D C11D C10D 116(6) . .
C62D C11D C10D 109(4) . .
C11D C12D C61D 13(5) . .
C11D C12D C62D 54(4) . .
C61D C12D C62D 43(3) . .
C11D C61D C62D 102(10) . .
C11D C61D C10D 94(10) . .
C62D C61D C10D 132(6) . .
C11D C61D C12D 28(10) . .
C62D C61D C12D 78(5) . .
C10D C61D C12D 100(4) . .
C61D C62D C11D 21(4) . .
C61D C62D C12D 59(4) . .
C11D C62D C12D 39(3) . .
C14D C13D N1D 115.7(14) . .
C13D C14D C15D 108.9(16) . .
C16D C15D C14D 112.9(19) . .
C52E C1E N1E 148(10) . .
C52E C1E C2E 47(9) . .
N1E C1E C2E 111(2) . .
C52E C2E C3E 70(10) . .
C52E C2E C1E 53(10) . .
C3E C2E C1E 114(3) . .
C52E C2E C53E 44(10) . .
C3E C2E C53E 63(8) . .
C1E C2E C53E 91(8) . .
C52E C2E C54E 46(10) . .
C3E C2E C54E 28(8) . .
C1E C2E C54E 98(8) . .
C53E C2E C54E 38(9) . .
C54E C3E C4E 112(10) . .
C54E C3E C2E 93(10) . .
C4E C3E C2E 117(3) . .
C54E C3E C52E 54(10) . .
C4E C3E C52E 148(8) . .
C2E C3E C52E 46(8) . .
C54E C3E C53E 36(10) . .
C4E C3E C53E 109(8) . .
C2E C3E C53E 63(8) . .
C52E C3E C53E 41(9) . .
C3E C4E C54E 23(7) . .
C53E C52E C2E 89(10) . .
C53E C52E C54E 54(10) . .
C2E C52E C54E 90(10) . .
C53E C52E C1E 141(10) . .
C2E C52E C1E 80(10) . .
C54E C52E C1E 161(10) . .
C53E C52E C3E 74(10) . .
C2E C52E C3E 64(10) . .
C54E C52E C3E 31(10) . .
C1E C52E C3E 131(10) . .
C54E C53E C52E 69(10) . .
C54E C53E C2E 76(10) . .
C52E C53E C2E 47(10) . .
C54E C53E C3E 26(10) . .
C52E C53E C3E 65(10) . .
C2E C53E C3E 54(7) . .
C3E C54E C53E 119(10) . .
C3E C54E C52E 95(10) . .
C53E C54E C52E 57(10) . .
C3E C54E C2E 59(10) . .
C53E C54E C2E 66(10) . .
C52E C54E C2E 43(10) . .
C3E C54E C4E 45(10) . .
C53E C54E C4E 111(10) . .
C52E C54E C4E 130(10) . .
C2E C54E C4E 87(10) . .
N1E C5E C6E 114.1(16) . .
C7E C6E C5E 108.9(19) . .
C6E C7E C8E 111(2) . .
C10E C9E N1E 114.1(17) . .
C9E C10E C11E 105.5(18) . .
C10E C11E C12E 110(2) . .
C14E C13E N1E 114.0(15) . .
C13E C14E C15E 111.6(18) . .
C66E C15E C14E 113(3) . .
C66E C15E C16E 105(3) . .
C14E C15E C16E 105(2) . .
C2F C1F N1F 116.7(13) . .
C1F C2F C3F 109.2(14) . .
C4F C3F C2F 110.3(16) . .
N1F C5F C6F 114.9(15) . .
C5F C6F C57F 99(4) . .
C5F C6F C7F 110.8(19) . .
C57F C6F C7F 46(3) . .
C57F C7F C58F 77(4) . .
C57F C7F C6F 66.9(18) . .
C58F C7F C6F 128(5) . .
C57F C7F C8F 153(5) . .
C58F C7F C8F 83(4) . .
C6F C7F C8F 115(3) . .
C7F C8F C58F 42(3) . .
C7F C57F C58F 53(5) . .
C7F C57F C6F 66.9(19) . .
C58F C57F C6F 110(6) . .
C7F C58F C57F 50(4) . .
C7F C58F C8F 55(4) . .
C57F C58F C8F 104(6) . .
C10F C9F N1F 113.7(14) . .
C9F C10F C61F 114(2) . .
C9F C10F C11F 110(2) . .
C61F C10F C11F 23(2) . .
C61F C11F C12F 124(10) . .
C61F C11F C62F 80(8) . .
C12F C11F C62F 44(4) . .
C61F C11F C10F 69(8) . .
C12F C11F C10F 132(6) . .
C62F C11F C10F 120(4) . .
C62F C12F C11F 83(6) . .
C62F C12F C61F 63(4) . .
C11F C12F C61F 20(4) . .
C11F C61F C62F 73(8) . .
C11F C61F C10F 88(8) . .
C62F C61F C10F 125(4) . .
C11F C61F C12F 36(7) . .
C62F C61F C12F 37(2) . .
C10F C61F C12F 109(3) . .
C12F C62F C11F 53(4) . .
C12F C62F C61F 80(5) . .
C11F C62F C61F 27(3) . .
N1F C13F C14F 112.4(16) . .
C13F C14F C15F 105.2(18) . .
C16F C15F C14F 112(2) . .
N1G C1G C2G 114.0(18) . .
C1G C2G C3G 104.2(19) . .
C2G C3G C4G 106(2) . .
N1G C5G C6G 108(2) . .
C5G C6G C7G 105(2) . .
C8G C7G C6G 109(2) . .
C60G C9G N1G 151(5) . .
C60G C9G C10G 45(5) . .
N1G C9G C10G 117(2) . .
C61G C10G C60G 96(7) . .
C61G C10G C9G 136(6) . .
C60G C10G C9G 39(4) . .
C61G C10G C11G 39(5) . .
C60G C10G C11G 82(5) . .
C9G C10G C11G 112(3) . .
C61G C11G C62G 74(6) . .
C61G C11G C10G 37(5) . .
C62G C11G C10G 109(4) . .
C61G C11G C12G 143(6) . .
C62G C11G C12G 138(4) . .
C10G C11G C12G 113(3) . .
C61G C11G C60G 59(5) . .
C62G C11G C60G 105(5) . .
C10G C11G C60G 37(3) . .
C12G C11G C60G 112(3) . .
C9G C60G C10G 96(7) . .
C9G C60G C61G 135(8) . .
C10G C60G C61G 39(4) . .
C9G C60G C11G 137(7) . .
C10G C60G C11G 61(4) . .
C61G C60G C11G 35(3) . .
C10G C61G C11G 104(8) . .
C10G C61G C62G 156(9) . .
C11G C61G C62G 62(6) . .
C10G C61G C60G 44(5) . .
C11G C61G C60G 86(6) . .
C62G C61G C60G 113(7) . .
C11G C62G C61G 44(4) . .
C14G C13G N1G 102(4) . .
C14G C13G C64G 42(3) . .
N1G C13G C64G 105(4) . .
C64G C14G C15G 85(5) . .
C64G C14G C13G 83(5) . .
C15G C14G C13G 97(5) . .
C64G C14G C63G 66(4) . .
C15G C14G C63G 102(5) . .
C13G C14G C63G 19(4) . .
C66G C15G C14G 141(8) . .
C66G C15G C16G 55(4) . .
C14G C15G C16G 117(6) . .
C66G C15G C65G 65(4) . .
C14G C15G C65G 92(5) . .
C16G C15G C65G 29(3) . .
C66G C15G C64G 111(6) . .
C14G C15G C64G 42(3) . .
C16G C15G C64G 76(4) . .
C65G C15G C64G 50(2) . .
C65G C16G C66G 93(7) . .
C65G C16G C15G 83(6) . .
C66G C16G C15G 41(3) . .
C14G C63G C64G 49(3) . .
C14G C63G N1G 101(3) . .
C64G C63G N1G 123(3) . .
C14G C64G C65G 108(4) . .
C14G C64G C63G 66(4) . .
C65G C64G C63G 116(3) . .
C14G C64G C13G 54(3) . .
C65G C64G C13G 112(3) . .
C63G C64G C13G 13(3) . .
C14G C64G C15G 53(3) . .
C65G C64G C15G 56(3) . .
C63G C64G C15G 86(3) . .
C13G C64G C15G 75(3) . .
C16G C65G C66G 55(5) . .
C16G C65G C64G 130(7) . .
C66G C65G C64G 107(3) . .
C16G C65G C15G 68(5) . .
C66G C65G C15G 37(3) . .
C64G C65G C15G 74(3) . .
C15G C66G C16G 84(4) . .
C15G C66G C65G 78(5) . .
C16G C66G C65G 32(4) . .
C2H C1H N1H 114.5(15) . .
C1H C2H C3H 108.4(19) . .
C4H C3H C2H 110(2) . .
C6H C5H N1H 120(2) . .
C6H C5H C56H 22(2) . .
N1H C5H C56H 103(3) . .
C56H C6H C57H 101(9) . .
C56H C6H C5H 88(8) . .
C57H C6H C5H 127(4) . .
C56H C6H C7H 127(9) . .
C57H C6H C7H 29(3) . .
C5H C6H C7H 109(3) . .
C56H C6H C58H 155(9) . .
C57H C6H C58H 53(3) . .
C5H C6H C58H 107(3) . .
C7H C6H C58H 29(2) . .
C57H C7H C58H 129(8) . .
C57H C7H C8H 52(5) . .
C58H C7H C8H 105(5) . .
C57H C7H C6H 65(6) . .
C58H C7H C6H 92(5) . .
C8H C7H C6H 110(3) . .
C57H C7H C56H 54(6) . .
C58H C7H C56H 105(5) . .
C8H C7H C56H 103(3) . .
C6H C7H C56H 14(2) . .
C57H C8H C7H 31(3) . .
C57H C8H C58H 51(4) . .
C7H C8H C58H 27(2) . .
C6H C56H C5H 70(8) . .
C6H C56H C57H 58(8) . .
C5H C56H C57H 108(4) . .
C6H C56H C7H 39(7) . .
C5H C56H C7H 88(3) . .
C57H C56H C7H 22(2) . .
C7H C57H C8H 97(7) . .
C7H C57H C6H 85(6) . .
C8H C57H C6H 148(6) . .
C7H C57H C58H 27(5) . .
C8H C57H C58H 91(5) . .
C6H C57H C58H 77(4) . .
C7H C57H C56H 104(7) . .
C8H C57H C56H 149(6) . .
C6H C57H C56H 21(3) . .
C58H C57H C56H 97(5) . .
C7H C58H C57H 23(4) . .
C7H C58H C6H 59(4) . .
C57H C58H C6H 50(3) . .
C7H C58H C8H 48(4) . .
C57H C58H C8H 38(3) . .
C6H C58H C8H 84(3) . .
N1H C9H C10H 113.4(14) . .
C9H C10H C11H 105.8(15) . .
C12H C11H C10H 111.3(17) . .
N1H C13H C14H 115.0(14) . .
C13H C14H C65H 121.3(19) . .
C13H C14H C15H 98.4(18) . .
C65H C14H C15H 27.8(15) . .
C65H C15H C66H 103(5) . .
C65H C15H C16H 46(4) . .
C66H C15H C16H 57(3) . .
C65H C15H C14H 70(4) . .
C66H C15H C14H 128(3) . .
C16H C15H C14H 104(2) . .
C65H C16H C66H 72(3) . .
C65H C16H C15H 28(2) . .
C66H C16H C15H 44(2) . .
C15H C65H C16H 105(5) . .
C15H C65H C66H 47(4) . .
C16H C65H C66H 59(3) . .
C15H C65H C14H 82(4) . .
C16H C65H C14H 134(3) . .
C66H C65H C14H 109(3) . .
C15H C66H C16H 79(3) . .
C15H C66H C65H 30(2) . .
C16H C66H C65H 49(2) . .
C2I C1I N1I 115.1(12) . .
C1I C2I C3I 108.0(13) . .
C4I C3I C2I 110.8(13) . .
N1I C5I C6I 112.1(14) . .
C5I C6I C7I 104.5(18) . .
C8I C7I C6I 110(2) . .
C10I C9I N1I 115.4(16) . .
C9I C10I C11I 100(2) . .
C9I C10I C61I 122(2) . .
C11I C10I C61I 29.3(16) . .
C61I C11I C62I 107(6) . .
C61I C11I C10I 78(4) . .
C62I C11I C10I 139(4) . .
C61I C11I C12I 44(4) . .
C62I C11I C12I 65(3) . .
C10I C11I C12I 102(3) . .
C61I C12I C62I 65(3) . .
C61I C12I C11I 29(2) . .
C62I C12I C11I 37.5(19) . .
C11I C61I C12I 107(5) . .
C11I C61I C62I 41(4) . .
C12I C61I C62I 68(3) . .
C11I C61I C10I 73(4) . .
C12I C61I C10I 124(3) . .
C62I C61I C10I 104(3) . .
C11I C62I C61I 32(3) . .
C11I C62I C12I 78(4) . .
C61I C62I C12I 47(2) . .
N1I C13I C14I 115.0(16) . .
C13I C14I C15I 109.8(18) . .
C16I C15I C14I 110(2) . .
C2J C1J N1J 114.6(13) . .
C1J C2J C3J 113.8(14) . .
C2J C3J C4J 106.8(16) . .
C6J C5J N1J 113.4(12) . .
C7J C6J C5J 109.4(14) . .
C6J C7J C8J 111.6(16) . .
N1J C9J C10J 114.2(13) . .
C11J C10J C9J 107.4(14) . .
C10J C11J C12J 112.0(17) . .
N1J C13J C14J 115.1(15) . .
C13J C14J C15J 109.7(18) . .
C16J C15J C66J 86(4) . .
C16J C15J C14J 114(3) . .
C66J C15J C14J 134(4) . .
C15J C16J C66J 48(3) . .
C15J C66J C16J 46(3) . .
C51K C1K C52K 77(4) . .
C51K C1K C2K 54(3) . .
C52K C1K C2K 25(2) . .
C51K C1K N1K 63(3) . .
C52K C1K N1K 128(3) . .
C2K C1K N1K 113(3) . .
C51K C1K C59K 105(4) . .
C52K C1K C59K 171(4) . .
C2K C1K C59K 159(3) . .
N1K C1K C59K 48(2) . .
C52K C2K C51K 114(8) . .
C52K C2K C3K 82(7) . .
C51K C2K C3K 147(4) . .
C52K C2K C1K 67(7) . .
C51K C2K C1K 52(3) . .
C3K C2K C1K 120(3) . .
C52K C2K C53K 57(7) . .
C51K C2K C53K 155(4) . .
C3K C2K C53K 25(2) . .
C1K C2K C53K 107(3) . .
C53K C3K C2K 95(6) . .
C53K C3K C52K 70(6) . .
C2K C3K C52K 25(2) . .
C53K C3K C4K 83(6) . .
C2K C3K C4K 128(3) . .
C52K C3K C4K 124(3) . .
C53K C3K C54K 49(5) . .
C2K C3K C54K 137(4) . .
C52K C3K C54K 116(4) . .
C4K C3K C54K 41(2) . .
C54K C4K C3K 72(3) . .
C54K C4K C53K 50(3) . .
C3K C4K C53K 27(2) . .
C1K C51K C2K 74(3) . .
C1K C51K N1K 71(3) . .
C2K C51K N1K 138(4) . .
C1K C51K C52K 55(3) . .
C2K C51K C52K 20(3) . .
N1K C51K C52K 118(4) . .
C1K C51K C13K 104(3) . .
C2K C51K C13K 160(4) . .
N1K C51K C13K 53.5(19) . .
C52K C51K C13K 157(4) . .
C2K C52K C1K 89(7) . .
C2K C52K C53K 101(8) . .
C1K C52K C53K 131(5) . .
C2K C52K C3K 73(7) . .
C1K C52K C3K 126(4) . .
C53K C52K C3K 28(2) . .
C2K C52K C51K 45(6) . .
C1K C52K C51K 48(3) . .
C53K C52K C51K 139(5) . .
C3K C52K C51K 113(4) . .
C3K C53K C54K 104(7) . .
C3K C53K C52K 82(6) . .
C54K C53K C52K 157(5) . .
C3K C53K C4K 70(6) . .
C54K C53K C4K 43(3) . .
C52K C53K C4K 124(4) . .
C3K C53K C2K 60(5) . .
C54K C53K C2K 152(5) . .
C52K C53K C2K 22(2) . .
C4K C53K C2K 109(4) . .
C4K C54K C53K 87(5) . .
C4K C54K C3K 66(3) . .
C53K C54K C3K 26(3) . .
C55K C5K C56K 75(3) . .
C55K C5K C6K 41(3) . .
C56K C5K C6K 34(2) . .
C55K C5K N1K 76(3) . .
C56K C5K N1K 145(3) . .
C6K C5K N1K 114(3) . .
C55K C5K C63K 111(4) . .
C56K C5K C63K 157(3) . .
C6K C5K C63K 148(3) . .
N1K C5K C63K 56(2) . .
C56K C6K C55K 116(6) . .
C56K C6K C5K 65(4) . .
C55K C6K C5K 51(3) . .
C56K C6K C57K 43(4) . .
C55K C6K C57K 158(5) . .
C5K C6K C57K 108(3) . .
C56K C6K C7K 72(4) . .
C55K C6K C7K 158(4) . .
C5K C6K C7K 134(3) . .
C57K C6K C7K 30.9(18) . .
C57K C7K C58K 99(5) . .
C57K C7K C8K 71(4) . .
C58K C7K C8K 48(3) . .
C57K C7K C56K 43(4) . .
C58K C7K C56K 135(4) . .
C8K C7K C56K 113(3) . .
C57K C7K C6K 70(4) . .
C58K C7K C6K 138(4) . .
C8K C7K C6K 142(3) . .
C56K C7K C6K 29.7(17) . .
C58K C8K C57K 74(3) . .
C58K C8K C7K 51(3) . .
C57K C8K C7K 35(2) . .
C6K C55K C5K 88(4) . .
C6K C55K C56K 29(3) . .
C5K C55K C56K 59(3) . .
C6K C55K N1K 141(4) . .
C5K C55K N1K 61(3) . .
C56K C55K N1K 117(3) . .
C6K C55K C9K 172(5) . .
C5K C55K C9K 99(3) . .
C56K C55K C9K 156(3) . .
N1K C55K C9K 47.2(16) . .
C6K C56K C57K 107(5) . .
C6K C56K C5K 81(4) . .
C57K C56K C5K 172(5) . .
C6K C56K C55K 35(4) . .
C57K C56K C55K 141(5) . .
C5K C56K C55K 46(2) . .
C6K C56K C7K 78(4) . .
C57K C56K C7K 31(3) . .
C5K C56K C7K 153(4) . .
C55K C56K C7K 110(3) . .
C7K C57K C56K 106(5) . .
C7K C57K C8K 74(4) . .
C56K C57K C8K 170(4) . .
C7K C57K C58K 47(4) . .
C56K C57K C58K 144(4) . .
C8K C57K C58K 43(2) . .
C7K C57K C6K 79(4) . .
C56K C57K C6K 30(3) . .
C8K C57K C6K 152(4) . .
C58K C57K C6K 114(3) . .
C8K C58K C7K 81(4) . .
C8K C58K C57K 63(3) . .
C7K C58K C57K 34(2) . .
C60K C9K C59K 95(6) . .
C60K C9K C10K 41(4) . .
C59K C9K C10K 55(4) . .
C60K C9K N1K 158(6) . .
C59K C9K N1K 66(4) . .
C10K C9K N1K 118(3) . .
C60K C9K C55K 147(5) . .
C59K C9K C55K 104(5) . .
C10K C9K C55K 154(3) . .
N1K C9K C55K 52.2(18) . .
C60K C10K C59K 83(6) . .
C60K C10K C11K 75(5) . .
C59K C10K C11K 154(5) . .
C60K C10K C9K 41(4) . .
C59K C10K C9K 43(3) . .
C11K C10K C9K 116(4) . .
C60K C10K C61K 77(6) . .
C59K C10K C61K 143(5) . .
C11K C10K C61K 17(3) . .
C9K C10K C61K 115(4) . .
C10K C11K C60K 39(3) . .
C10K C11K C12K 115(4) . .
C60K C11K C12K 97(4) . .
C10K C11K C62K 94(3) . .
C60K C11K C62K 94(4) . .
C12K C11K C62K 31(2) . .
C62K C12K C61K 76(6) . .
C62K C12K C11K 88(5) . .
C61K C12K C11K 11(5) . .
C9K C59K C10K 82(5) . .
C9K C59K N1K 74(5) . .
C10K C59K N1K 149(6) . .
C9K C59K C60K 42(4) . .
C10K C59K C60K 41(3) . .
N1K C59K C60K 115(5) . .
C9K C59K C1K 120(6) . .
C10K C59K C1K 155(5) . .
N1K C59K C1K 56(2) . .
C60K C59K C1K 155(5) . .
C10K C60K C9K 98(7) . .
C10K C60K C59K 56(5) . .
C9K C60K C59K 43(4) . .
C10K C60K C11K 66(5) . .
C9K C60K C11K 164(7) . .
C59K C60K C11K 121(5) . .
C10K C60K C61K 68(5) . .
C9K C60K C61K 156(7) . .
C59K C60K C61K 116(5) . .
C11K C60K C61K 16(3) . .
C12K C61K C62K 43(4) . .
C12K C61K C10K 134(6) . .
C62K C61K C10K 109(6) . .
C12K C61K C60K 108(6) . .
C62K C61K C60K 109(6) . .
C10K C61K C60K 35(3) . .
C12K C62K C61K 60(5) . .
C12K C62K C11K 61(5) . .
C61K C62K C11K 2(5) . .
C64K C13K C63K 69(4) . .
C64K C13K C14K 15(4) . .
C63K C13K C14K 58(3) . .
C64K C13K N1K 130(4) . .
C63K C13K N1K 63(3) . .
C14K C13K N1K 116(3) . .
C64K C13K C51K 158(5) . .
C63K C13K C51K 99(3) . .
C14K C13K C51K 157(3) . .
N1K C13K C51K 49.7(18) . .
C15K C14K C63K 133(5) . .
C15K C14K C13K 146(4) . .
C63K C14K C13K 58(3) . .
C15K C14K C65K 43(3) . .
C63K C14K C65K 138(4) . .
C13K C14K C65K 104(3) . .
C15K C14K C66K 24(3) . .
C63K C14K C66K 117(4) . .
C13K C14K C66K 126(4) . .
C65K C14K C66K 38(3) . .
C66K C15K C65K 69(6) . .
C66K C15K C14K 120(7) . .
C65K C15K C14K 88(5) . .
C66K C15K C64K 107(6) . .
C65K C15K C64K 70(4) . .
C14K C15K C64K 19(4) . .
C66K C15K C16K 76(5) . .
C65K C15K C16K 68(4) . .
C14K C15K C16K 145(5) . .
C64K C15K C16K 133(4) . .
C65K C16K C15K 44(3) . .
C65K C16K C66K 44(3) . .
C15K C16K C66K 32(2) . .
C13K C63K C14K 64(3) . .
C13K C63K C64K 48(3) . .
C14K C63K C64K 19(3) . .
C13K C63K N1K 64(3) . .
C14K C63K N1K 122(4) . .
C64K C63K N1K 111(4) . .
C13K C63K C5K 102(4) . .
C14K C63K C5K 164(4) . .
C64K C63K C5K 145(4) . .
N1K C63K C5K 51(2) . .
C13K C64K C15K 174(7) . .
C13K C64K C65K 136(6) . .
C15K C64K C65K 45(3) . .
C13K C64K C63K 63(4) . .
C15K C64K C63K 113(5) . .
C65K C64K C63K 147(6) . .
C13K C64K C66K 150(6) . .
C15K C64K C66K 26(3) . .
C65K C64K C66K 38(3) . .
C63K C64K C66K 111(5) . .
C15K C65K C66K 44(4) . .
C15K C65K C64K 65(4) . .
C66K C65K C64K 89(5) . .
C15K C65K C16K 68(4) . .
C66K C65K C16K 69(4) . .
C64K C65K C16K 129(5) . .
C15K C65K C14K 48(3) . .
C66K C65K C14K 79(5) . .
C64K C65K C14K 17(3) . .
C16K C65K C14K 112(4) . .
C15K C66K C65K 67(6) . .
C15K C66K C16K 72(5) . .
C65K C66K C16K 67(4) . .
C15K C66K C14K 36(4) . .
C65K C66K C14K 63(4) . .
C16K C66K C14K 102(4) . .
C15K C66K C64K 47(5) . .
C65K C66K C64K 53(4) . .
C16K C66K C64K 105(4) . .
C14K C66K C64K 15(2) . .
C2L C1L N1L 115(2) . .
C53L C2L C1L 136(8) . .
C53L C2L C3L 35(7) . .
C1L C2L C3L 112(2) . .
C53L C3L C54L 75(7) . .
C53L C3L C4L 98(7) . .
C54L C3L C4L 30(3) . .
C53L C3L C2L 28(6) . .
C54L C3L C2L 95(4) . .
C4L C3L C2L 123(3) . .
C54L C4L C3L 74(8) . .
C54L C4L C53L 52(8) . .
C3L C4L C53L 31(3) . .
C2L C53L C3L 117(10) . .
C2L C53L C54L 138(10) . .
C3L C53L C54L 66(7) . .
C2L C53L C4L 155(10) . .
C3L C53L C4L 51(5) . .
C54L C53L C4L 23(4) . .
C4L C54L C3L 76(8) . .
C4L C54L C53L 104(10) . .
C3L C54L C53L 38(4) . .
N1L C5L C56L 113(3) . .
N1L C5L C6L 106(4) . .
C56L C5L C6L 24(3) . .
C56L C6L C57L 60(10) . .
C56L C6L C5L 76(10) . .
C57L C6L C5L 99(5) . .
C57L C7L C58L 58(8) . .
C57L C7L C56L 51(8) . .
C58L C7L C56L 93(5) . .
C58L C8L C57L 50(7) . .
C6L C56L C57L 96(10) . .
C6L C56L C5L 80(10) . .
C57L C56L C5L 110(4) . .
C6L C56L C7L 120(10) . .
C57L C56L C7L 25(3) . .
C5L C56L C7L 104(4) . .
C7L C57L C58L 94(9) . .
C7L C57L C56L 103(10) . .
C58L C57L C56L 123(5) . .
C7L C57L C6L 126(10) . .
C58L C57L C6L 121(6) . .
C56L C57L C6L 24(4) . .
C7L C57L C8L 109(10) . .
C58L C57L C8L 26(3) . .
C56L C57L C8L 98(5) . .
C6L C57L C8L 95(5) . .
C8L C58L C57L 104(9) . .
C8L C58L C7L 119(10) . .
C57L C58L C7L 28(3) . .
N1L C9L C10L 115.7(18) . .
C11L C10L C9L 111.7(19) . .
C12L C11L C10L 112.9(19) . .
C64L C13L N1L 120(5) . .
C64L C13L C14L 23(5) . .
N1L C13L C14L 102(3) . .
C64L C14L C65L 93(10) . .
C64L C14L C66L 64(10) . .
C65L C14L C66L 68(6) . .
C64L C14L C13L 50(10) . .
C65L C14L C13L 100(5) . .
C66L C14L C13L 112(5) . .
C64L C14L C15L 69(10) . .
C65L C14L C15L 34(4) . .
C66L C14L C15L 37(4) . .
C13L C14L C15L 100(3) . .
C65L C15L C66L 97(9) . .
C65L C15L C16L 93(7) . .
C66L C15L C16L 72(6) . .
C65L C15L C64L 63(7) . .
C66L C15L C64L 51(6) . .
C16L C15L C64L 111(5) . .
C65L C15L C14L 47(6) . .
C66L C15L C14L 54(6) . .
C16L C15L C14L 95(4) . .
C64L C15L C14L 22(3) . .
C15L C16L C66L 40(4) . .
C15L C16L C65L 33(3) . .
C66L C16L C65L 53(5) . .
C14L C64L C66L 88(10) . .
C14L C64L C13L 107(10) . .
C66L C64L C13L 158(10) . .
C14L C64L C65L 60(10) . .
C66L C64L C65L 66(7) . .
C13L C64L C65L 107(8) . .
C14L C64L C15L 89(10) . .
C66L C64L C15L 39(5) . .
C13L C64L C15L 123(7) . .
C65L C64L C15L 36(4) . .
C15L C65L C14L 100(9) . .
C15L C65L C64L 80(8) . .
C14L C65L C64L 26(4) . .
C15L C65L C66L 43(6) . .
C14L C65L C66L 60(6) . .
C64L C65L C66L 50(5) . .
C15L C65L C16L 54(6) . .
C14L C65L C16L 99(6) . .
C64L C65L C16L 102(6) . .
C66L C65L C16L 54(5) . .
C15L C66L C64L 90(9) . .
C15L C66L C14L 90(8) . .
C64L C66L C14L 28(5) . .
C15L C66L C65L 40(5) . .
C64L C66L C65L 64(7) . .
C14L C66L C65L 52(5) . .
C15L C66L C16L 67(6) . .
C64L C66L C16L 133(8) . .
C14L C66L C16L 108(6) . .
C65L C66L C16L 73(6) . .
O1M N1M O2M 124(2) . .
O1M N1M C1M 120(2) . .
O2M N1M C1M 116(2) . .
O2N N1N O1N 136(4) . .
O2N N1N C1N 114(4) . .
O1N N1N C1N 110(4) . .
C1O N1O O1O 141(4) . .
C1O N1O O2O 111(4) . .
O1O N1O O2O 108(3) . .
O51P O1P N1P 49(5) . .
O1P O51P N1P 90(7) . .
O51P N1P C1P 112(6) . .
O51P N1P O1P 40(4) . .
C1P N1P O1P 145(6) . .
O51P N1P O2P 95(5) . .
C1P N1P O2P 87(4) . .
O1P N1P O2P 77(4) . .

loop_
_geom_bond_atom_site_label_1
_geom_bond_atom_site_label_2
_geom_bond_distance
_geom_bond_site_symmetry_2
W1A O7A 1.704(9) .
W1A O8A 1.871(8) .
W1A O19A 1.881(8) .
W1A O13A 1.985(8) .
W1A O1A 2.017(8) .
W1A O5A 2.330(7) .
W2A O9A 1.706(9) .
W2A O2A 1.769(8) .
W2A O14A 1.947(8) .
W2A O8A 1.974(8) .
W2A O20A 2.055(8) .
W2A O5A 2.377(7) .
W3A O10A 1.712(8) .
W3A O21A 1.837(8) .
W3A O15A 1.925(8) .
W3A O11A 1.932(8) .
W3A O3A 2.091(8) .
W3A O6A 2.251(7) .
W4A O12A 1.719(9) .
W4A O22A 1.845(8) .
W4A O16A 1.912(8) .
W4A O11A 1.971(8) .
W4A O4A 1.993(8) .
W4A O6A 2.246(7) .
W5A O17A 1.709(8) .
W5A O13A 1.859(8) .
W5A O15A 1.888(8) .
W5A O25A 1.933(8) .
W5A O27A 1.969(8) .
W5A O23A 2.318(7) .
W6A O18A 1.709(9) .
W6A O14A 1.886(8) .
W6A O26A 1.900(8) .
W6A O16A 1.927(8) .
W6A O28A 1.937(8) .
W6A O24A 2.345(8) .
W7A O33A 1.702(9) .
W7A O29A 1.890(8) .
W7A O25A 1.903(8) .
W7A O31A 1.918(8) .
W7A O19A 1.937(8) .
W7A O23A 2.329(8) .
W8A O34A 1.725(9) .
W8A O20A 1.825(8) .
W8A O29A 1.923(8) .
W8A O26A 1.940(8) .
W8A O32A 2.020(9) .
W8A O24A 2.310(8) .
W9A O35A 1.686(9) .
W9A O27A 1.891(8) .
W9A O31A 1.893(9) .
W9A O30A 1.900(8) .
W9A O21A 1.973(8) .
W9A O23A 2.388(7) .
W10A O36A 1.714(9) .
W10A O32A 1.857(9) .
W10A O28A 1.902(9) .
W10A O30A 1.905(8) .
W10A O22A 2.006(8) .
W10A O24A 2.343(8) .
W1B O7B 1.695(10) .
W1B O8B 1.863(8) .
W1B O19B 1.870(8) .
W1B O13B 1.984(8) .
W1B O1B 2.004(8) .
W1B O5B 2.320(8) .
W2B O9B 1.697(9) .
W2B O2B 1.790(8) .
W2B O14B 1.938(8) .
W2B O8B 1.967(8) .
W2B O20B 2.044(9) .
W2B O5B 2.382(8) .
W3B O10B 1.710(8) .
W3B O21B 1.835(8) .
W3B O15B 1.918(8) .
W3B O11B 1.919(7) .
W3B O3B 2.084(8) .
W3B O6B 2.226(8) .
W4B O12B 1.719(9) .
W4B O22B 1.844(8) .
W4B O16B 1.900(8) .
W4B O11B 1.994(8) .
W4B O4B 2.005(8) .
W4B O6B 2.249(7) .
W5B O17B 1.706(8) .
W5B O13B 1.872(8) .
W5B O15B 1.910(8) .
W5B O25B 1.928(9) .
W5B O27B 1.969(8) .
W5B O23B 2.317(8) .
W6B O18B 1.714(9) .
W6B O14B 1.890(8) .
W6B O26B 1.913(8) .
W6B O28B 1.915(9) .
W6B O16B 1.934(8) .
W6B O24B 2.355(8) .
W7B O33B 1.702(11) .
W7B O29B 1.888(8) .
W7B O25B 1.908(9) .
W7B O19B 1.925(9) .
W7B O31B 1.938(9) .
W7B O23B 2.350(8) .
W8B O34B 1.705(10) .
W8B O20B 1.844(9) .
W8B O29B 1.906(8) .
W8B O26B 1.930(8) .
W8B O32B 1.996(9) .
W8B O24B 2.325(8) .
W9B O35B 1.708(10) .
W9B O27B 1.891(8) .
W9B O31B 1.895(9) .
W9B O30B 1.903(8) .
W9B O21B 1.988(8) .
W9B O23B 2.364(8) .
W10B O36B 1.705(10) .
W10B O32B 1.868(9) .
W10B O30B 1.902(8) .
W10B O28B 1.918(9) .
W10B O22B 2.000(8) .
W10B O24B 2.340(8) .
W1C O7C 1.712(10) .
W1C O1C 1.876(8) .
W1C O8C 1.918(9) .
W1C O19C 1.957(9) .
W1C O13C 1.968(9) .
W1C O5C 2.344(8) .
W2C O9C 1.697(10) .
W2C O8C 1.904(9) .
W2C O2C 1.923(9) .
W2C O20C 1.949(9) .
W2C O14C 1.964(8) .
W2C O5C 2.364(8) .
W3C O10C 1.728(9) .
W3C O21C 1.862(9) .
W3C O15C 1.898(8) .
W3C O11C 1.964(8) .
W3C O3C 2.033(8) .
W3C O6C 2.246(7) .
W4C O12C 1.718(9) .
W4C O22C 1.861(9) .
W4C O16C 1.911(8) .
W4C O11C 1.952(8) .
W4C O4C 2.037(8) .
W4C O6C 2.251(7) .
W5C O17C 1.711(9) .
W5C O13C 1.860(9) .
W5C O25C 1.915(8) .
W5C O15C 1.929(8) .
W5C O27C 1.951(9) .
W5C O23C 2.343(8) .
W6C O18C 1.719(9) .
W6C O14C 1.859(8) .
W6C O26C 1.903(9) .
W6C O16C 1.917(8) .
W6C O28C 1.964(8) .
W6C O24C 2.323(8) .
W7C O33C 1.711(10) .
W7C O29C 1.879(8) .
W7C O19C 1.891(9) .
W7C O25C 1.916(8) .
W7C O31C 1.979(9) .
W7C O23C 2.340(8) .
W8C O34C 1.700(11) .
W8C O20C 1.902(8) .
W8C O26C 1.908(9) .
W8C O29C 1.913(8) .
W8C O32C 1.952(9) .
W8C O24C 2.325(8) .
W9C O35C 1.715(10) .
W9C O31C 1.882(9) .
W9C O27C 1.891(9) .
W9C O30C 1.908(9) .
W9C O21C 1.965(8) .
W9C O23C 2.341(8) .
W10C O36C 1.721(10) .
W10C O32C 1.884(9) .
W10C O28C 1.891(9) .
W10C O30C 1.896(9) .
W10C O22C 1.948(9) .
W10C O24C 2.355(8) .
W1D O7D 1.696(10) .
W1D O8D 1.894(8) .
W1D O19D 1.932(9) .
W1D O1D 1.937(9) .
W1D O13D 1.981(9) .
W1D O5D 2.322(8) .
W2D O9D 1.684(11) .
W2D O2D 1.857(9) .
W2D O8D 1.947(8) .
W2D O14D 1.963(9) .
W2D O20D 1.978(9) .
W2D O5D 2.367(8) .
W3D O10D 1.717(11) .
W3D O21D 1.866(9) .
W3D O15D 1.903(9) .
W3D O11D 1.944(8) .
W3D O3D 2.014(9) .
W3D O6D 2.240(7) .
W4D O12D 1.715(11) .
W4D O22D 1.826(9) .
W4D O16D 1.913(9) .
W4D O11D 1.950(8) .
W4D O4D 2.051(9) .
W4D O6D 2.238(7) .
W5D O17D 1.716(12) .
W5D O13D 1.851(9) .
W5D O15D 1.927(9) .
W5D O25D 1.927(10) .
W5D O27D 1.965(9) .
W5D O23D 2.323(8) .
W6D O18D 1.733(11) .
W6D O14D 1.851(9) .
W6D O28D 1.915(10) .
W6D O16D 1.916(9) .
W6D O26D 1.916(10) .
W6D O24D 2.322(8) .
W7D O33D 1.697(11) .
W7D O29D 1.876(10) .
W7D O19D 1.895(9) .
W7D O25D 1.901(9) .
W7D O31D 1.950(10) .
W7D O23D 2.325(8) .
W8D O34D 1.699(13) .
W8D O20D 1.870(9) .
W8D O29D 1.914(9) .
W8D O26D 1.920(10) .
W8D O32D 1.970(11) .
W8D O24D 2.337(8) .
W9D O35D 1.692(11) .
W9D O27D 1.871(10) .
W9D O30D 1.892(9) .
W9D O31D 1.907(10) .
W9D O21D 1.971(9) .
W9D O23D 2.353(8) .
W10D O36D 1.700(12) .
W10D O32D 1.868(11) .
W10D O30D 1.896(9) .
W10D O28D 1.912(10) .
W10D O22D 2.019(9) .
W10D O24D 2.348(8) .
Co1A O4A 2.015(8) 2_656
Co1A O2A 2.039(8) .
Co1A O1A 2.053(8) .
Co1A O3A 2.073(8) 2_656
Co1A O5A 2.164(7) .
Co1A O11A 2.269(8) 2_656
Co1B O4B 2.017(8) 2
Co1B O2B 2.054(8) .
Co1B O1B 2.058(8) .
Co1B O3B 2.065(8) 2
Co1B O5B 2.158(8) .
Co1B O11B 2.286(8) 2
Co1C O1C 2.033(8) .
Co1C O3C 2.040(8) 2_665
Co1C O2C 2.042(9) .
Co1C O4C 2.059(8) 2_665
Co1C O5C 2.164(8) .
Co1C O11C 2.296(8) 2_665
Co1D O4D 2.035(9) 2_766
Co1D O2D 2.045(9) .
Co1D O3D 2.048(9) 2_766
Co1D O1D 2.058(9) .
Co1D O5D 2.204(8) .
Co1D O11D 2.311(9) 2_766
Si1A O6A 1.615(8) .
Si1A O5A 1.637(8) .
Si1A O23A 1.638(8) .
Si1A O24A 1.644(8) .
Si1B O6B 1.619(8) .
Si1B O5B 1.635(8) .
Si1B O24B 1.637(8) .
Si1B O23B 1.641(8) .
Si1C O6C 1.620(8) .
Si1C O5C 1.623(8) .
Si1C O23C 1.637(8) .
Si1C O24C 1.642(8) .
Si1D O6D 1.628(8) .
Si1D O5D 1.636(8) .
Si1D O23D 1.641(8) .
Si1D O24D 1.642(9) .
O3A Co1A 2.073(8) 2_656
O4A Co1A 2.015(8) 2_656
O11A Co1A 2.269(8) 2_656
O3B Co1B 2.065(8) 2
O4B Co1B 2.017(8) 2
O11B Co1B 2.286(8) 2
O3C Co1C 2.040(8) 2_665
O4C Co1C 2.059(8) 2_665
O11C Co1C 2.296(8) 2_665
O3D Co1D 2.048(9) 2_766
O4D Co1D 2.035(9) 2_766
O11D Co1D 2.311(9) 2_766
N1A C5A 1.502(19) .
N1A C1A 1.52(2) .
N1A C9A 1.53(2) .
N1A C13A 1.53(2) .
N1B C5B 1.43(3) .
N1B C1B 1.49(3) .
N1B C13B 1.54(3) .
N1B C9B 1.57(3) .
N1C C5C 1.41(3) .
N1C C63C 1.46(5) .
N1C C9C 1.47(4) .
N1C C1C 1.55(3) .
N1C C59C 1.56(4) .
N1C C55C 1.59(7) .
N1C C13C 1.60(4) .
N1C C51C 1.68(4) .
N1D C1D 1.504(19) .
N1D C13D 1.517(19) .
N1D C9D 1.522(19) .
N1D C5D 1.52(2) .
N1E C5E 1.53(2) .
N1E C9E 1.54(2) .
N1E C13E 1.54(2) .
N1E C1E 1.54(3) .
N1F C5F 1.51(2) .
N1F C9F 1.53(2) .
N1F C13F 1.53(2) .
N1F C1F 1.56(2) .
N1G C9G 1.41(3) .
N1G C13G 1.52(3) .
N1G C63G 1.53(3) .
N1G C1G 1.53(3) .
N1G C5G 1.54(3) .
N1H C13H 1.51(2) .
N1H C1H 1.52(2) .
N1H C5H 1.54(2) .
N1H C9H 1.54(2) .
N1I C13I 1.51(2) .
N1I C9I 1.52(2) .
N1I C5I 1.53(2) .
N1I C1I 1.536(19) .
N1J C13J 1.50(2) .
N1J C9J 1.51(2) .
N1J C5J 1.541(19) .
N1J C1J 1.55(2) .
N1K C59K 1.44(6) .
N1K C5K 1.47(4) .
N1K C51K 1.50(5) .
N1K C9K 1.52(4) .
N1K C63K 1.57(5) .
N1K C13K 1.58(4) .
N1K C1K 1.59(3) .
N1K C55K 1.63(4) .
N1L C1L 1.49(3) .
N1L C9L 1.53(3) .
N1L C13L 1.54(3) .
N1L C5L 1.59(3) .
C1A C2A 1.49(3) .
C2A C3A 1.53(3) .
C3A C4A 1.55(4) .
C5A C6A 1.57(2) .
C6A C7A 1.52(2) .
C7A C8A 1.55(2) .
C9A C10A 1.57(2) .
C10A C11A 1.51(2) .
C11A C12A 1.59(3) .
C13A C14A 1.57(2) .
C14A C15A 1.54(3) .
C15A C16A 1.54(3) .
C1B C2B 1.39(3) .
C2B C53B 1.21(7) .
C2B C3B 1.60(4) .
C3B C4B 1.22(4) .
C3B C53B 1.29(7) .
C3B C54B 1.70(8) .
C4B C54B 0.64(7) .
C4B C53B 1.83(8) .
C53B C54B 1.92(10) .
C5B C6B 1.66(3) .
C6B C7B 1.50(3) .
C7B C8B 1.69(4) .
C9B C60B 1.50(9) .
C9B C10B 1.63(5) .
C10B C60B 0.78(9) .
C10B C11B 1.52(8) .
C10B C61B 1.66(17) .
C11B C62B 1.05(10) .
C11B C12B 1.45(9) .
C11B C60B 1.64(12) .
C12B C61B 1.36(17) .
C60B C61B 1.66(19) .
C61B C62B 1.19(19) .
C13B C14B 1.53(2) .
C13B C64B 1.53(2) .
C14B C15B 1.54(2) .
C14B C65B 1.64(15) .
C15B C64B 1.43(15) .
C15B C16B 1.54(2) .
C15B C66B 1.77(9) .
C16B C66B 1.04(6) .
C16B C65B 1.29(8) .
C64B C65B 1.54(2) .
C65B C66B 1.54(2) .
C1C C2C 1.29(4) .
C1C C51C 1.36(4) .
C1C C52C 1.52(5) .
C1C C63C 1.82(6) .
C2C C52C 0.57(4) .
C2C C3C 1.33(4) .
C2C C51C 1.43(5) .
C2C C53C 1.48(5) .
C3C C53C 0.85(4) .
C3C C4C 1.34(4) .
C3C C54C 1.58(4) .
C3C C52C 1.60(5) .
C4C C54C 1.01(4) .
C4C C53C 1.45(4) .
C51C C52C 1.08(5) .
C51C C5C 1.83(5) .
C52C C53C 1.44(5) .
C53C C54C 1.13(4) .
C5C C55C 1.02(7) .
C5C C56C 1.36(7) .
C5C C6C 1.55(5) .
C6C C56C 1.03(7) .
C6C C55C 1.03(7) .
C6C C7C 1.63(5) .
C6C C57C 1.67(8) .
C7C C57C 0.59(7) .
C7C C56C 1.32(7) .
C7C C58C 1.37(7) .
C7C C8C 1.69(5) .
C8C C58C 0.84(7) .
C8C C57C 1.43(8) .
C55C C56C 1.57(9) .
C55C C59C 2.00(8) .
C56C C57C 1.67(10) .
C57C C58C 1.24(9) .
C9C C59C 0.73(5) .
C9C C10C 1.23(6) .
C9C C60C 1.35(6) .
C10C C60C 1.17(5) .
C10C C11C 1.40(7) .
C10C C61C 1.47(6) .
C10C C59C 1.58(6) .
C11C C62C 1.41(6) .
C11C C60C 1.77(6) .
C11C C12C 1.77(6) .
C12C C62C 1.02(5) .
C12C C61C 1.40(6) .
C59C C60C 1.06(5) .
C60C C61C 1.53(6) .
C61C C62C 1.26(6) .
C13C C64C 0.99(6) .
C13C C63C 1.18(6) .
C13C C14C 1.57(5) .
C14C C64C 0.96(5) .
C14C C63C 1.31(6) .
C14C C65C 1.47(7) .
C14C C15C 1.55(5) .
C15C C65C 0.51(6) .
C15C C66C 1.48(6) .
C15C C64C 1.61(7) .
C15C C16C 1.65(5) .
C16C C66C 0.87(5) .
C16C C65C 1.34(6) .
C63C C64C 1.53(7) .
C64C C65C 1.60(8) .
C65C C66C 1.41(8) .
C1D C2D 1.54(2) .
C2D C3D 1.55(3) .
C3D C4D 1.52(4) .
C5D C6D 1.56(3) .
C6D C7D 1.57(3) .
C7D C8D 1.56(3) .
C9D C10D 1.51(2) .
C10D C61D 1.52(7) .
C10D C11D 1.65(6) .
C11D C61D 0.53(8) .
C11D C12D 1.12(7) .
C11D C62D 1.43(8) .
C12D C61D 1.56(8) .
C12D C62D 1.77(7) .
C61D C62D 1.23(8) .
C13D C14D 1.49(2) .
C14D C15D 1.54(3) .
C15D C16D 1.52(3) .
C1E C52E 1.3(2) .
C1E C2E 1.59(4) .
C2E C52E 1.2(2) .
C2E C3E 1.47(4) .
C2E C53E 1.6(2) .
C2E C54E 1.7(2) .
C3E C54E 0.8(2) .
C3E C4E 1.46(4) .
C3E C52E 1.5(2) .
C3E C53E 1.6(2) .
C4E C54E 1.9(2) .
C52E C53E 1.1(3) .
C52E C54E 1.2(3) .
C53E C54E 1.1(3) .
C5E C6E 1.54(3) .
C6E C7E 1.49(3) .
C7E C8E 1.57(4) .
C9E C10E 1.50(3) .
C10E C11E 1.54(3) .
C11E C12E 1.57(4) .
C13E C14E 1.52(3) .
C14E C15E 1.52(3) .
C15E C66E 1.36(5) .
C15E C16E 1.69(5) .
C1F C2F 1.52(2) .
C2F C3F 1.56(2) .
C3F C4F 1.52(3) .
C5F C6F 1.54(3) .
C6F C57F 1.62(3) .
C6F C7F 1.62(3) .
C7F C57F 1.27(9) .
C7F C58F 1.32(10) .
C7F C8F 1.63(3) .
C8F C58F 1.97(11) .
C57F C58F 1.62(3) .
C9F C10F 1.52(3) .
C10F C61F 1.54(5) .
C10F C11F 1.65(6) .
C11F C61F 0.65(6) .
C11F C12F 1.11(7) .
C11F C62F 1.38(7) .
C12F C62F 0.96(6) .
C12F C61F 1.57(7) .
C61F C62F 1.42(6) .
C13F C14F 1.55(3) .
C14F C15F 1.62(4) .
C15F C16F 1.46(4) .
C1G C2G 1.57(3) .
C2G C3G 1.57(3) .
C3G C4G 1.65(4) .
C5G C6G 1.59(4) .
C6G C7G 1.63(4) .
C7G C8G 1.49(3) .
C9G C60G 0.95(7) .
C9G C10G 1.49(4) .
C10G C61G 0.96(8) .
C10G C60G 1.06(8) .
C10G C11G 1.54(4) .
C11G C61G 1.00(8) .
C11G C62G 1.28(8) .
C11G C12G 1.58(4) .
C11G C60G 1.75(8) .
C60G C61G 1.50(11) .
C61G C62G 1.39(10) .
C13G C14G 1.49(3) .
C13G C64G 1.83(8) .
C14G C64G 1.24(8) .
C14G C15G 1.49(3) .
C14G C63G 1.50(8) .
C15G C66G 0.99(7) .
C15G C16G 1.49(3) .
C15G C65G 1.60(8) .
C15G C64G 1.86(8) .
C16G C65G 0.79(8) .
C16G C66G 1.22(8) .
C63G C64G 1.50(2) .
C64G C65G 1.49(2) .
C65G C66G 1.49(2) .
C1H C2H 1.45(3) .
C2H C3H 1.56(3) .
C3H C4H 1.45(4) .
C5H C6H 1.52(4) .
C5H C56H 1.61(7) .
C6H C56H 0.60(6) .
C6H C57H 1.45(7) .
C6H C7H 1.59(5) .
C6H C58H 1.85(7) .
C7H C57H 0.78(6) .
C7H C58H 0.90(6) .
C7H C8H 1.51(5) .
C7H C56H 2.01(7) .
C8H C57H 1.19(6) .
C8H C58H 1.95(7) .
C56H C57H 1.68(9) .
C57H C58H 1.53(9) .
C9H C10H 1.55(2) .
C10H C11H 1.57(3) .
C11H C12H 1.55(3) .
C13H C14H 1.52(2) .
C14H C65H 1.53(4) .
C14H C15H 1.61(4) .
C15H C65H 0.76(4) .
C15H C66H 1.09(4) .
C15H C16H 1.54(5) .
C16H C65H 1.15(4) .
C16H C66H 1.32(5) .
C65H C66H 1.46(5) .
C1I C2I 1.53(2) .
C2I C3I 1.56(2) .
C3I C4I 1.51(2) .
C5I C6I 1.56(3) .
C6I C7I 1.56(3) .
C7I C8I 1.56(3) .
C9I C10I 1.49(3) .
C10I C11I 1.55(4) .
C10I C61I 1.59(4) .
C11I C61I 0.79(4) .
C11I C62I 0.98(4) .
C11I C12I 1.58(5) .
C12I C61I 1.15(5) .
C12I C62I 1.46(5) .
C61I C62I 1.44(5) .
C13I C14I 1.55(3) .
C14I C15I 1.58(3) .
C15I C16I 1.54(4) .
C1J C2J 1.54(2) .
C2J C3J 1.54(3) .
C3J C4J 1.58(3) .
C5J C6J 1.54(2) .
C6J C7J 1.51(2) .
C7J C8J 1.57(3) .
C9J C10J 1.55(2) .
C10J C11J 1.54(3) .
C11J C12J 1.56(3) .
C13J C14J 1.54(3) .
C14J C15J 1.57(4) .
C15J C16J 1.27(6) .
C15J C66J 1.31(6) .
C16J C66J 1.75(8) .
C1K C51K 1.21(5) .
C1K C52K 1.34(6) .
C1K C2K 1.46(5) .
C1K C59K 1.87(7) .
C2K C52K 0.61(5) .
C2K C51K 1.23(5) .
C2K C3K 1.39(5) .
C2K C53K 1.60(6) .
C3K C53K 0.69(5) .
C3K C52K 1.44(6) .
C3K C4K 1.44(5) .
C3K C54K 1.50(6) .
C4K C54K 1.04(5) .
C4K C53K 1.52(6) .
C51K C52K 1.58(7) .
C51K C13K 1.91(6) .
C52K C53K 1.37(7) .
C53K C54K 1.17(6) .
C5K C55K 1.14(5) .
C5K C56K 1.35(5) .
C5K C6K 1.47(5) .
C5K C63K 1.81(6) .
C6K C56K 0.83(4) .
C6K C55K 0.97(5) .
C6K C57K 1.58(5) .
C6K C7K 1.64(5) .
C7K C57K 0.86(4) .
C7K C58K 1.14(5) .
C7K C8K 1.45(5) .
C7K C56K 1.59(5) .
C8K C58K 1.09(5) .
C8K C57K 1.43(5) .
C55K C56K 1.53(6) .
C55K C9K 2.04(6) .
C56K C57K 1.12(5) .
C57K C58K 1.53(6) .
C9K C60K 0.98(6) .
C9K C59K 1.01(6) .
C9K C10K 1.48(6) .
C10K C60K 0.98(6) .
C10K C59K 1.22(7) .
C10K C11K 1.44(6) .
C10K C61K 1.59(8) .
C11K C60K 1.52(8) .
C11K C12K 1.57(6) .
C11K C62K 1.79(7) .
C12K C62K 0.92(6) .
C12K C61K 1.17(7) .
C59K C60K 1.47(9) .
C60K C61K 1.67(10) .
C61K C62K 1.31(8) .
C13K C64K 1.16(7) .
C13K C63K 1.39(6) .
C13K C14K 1.48(6) .
C14K C15K 1.18(6) .
C14K C63K 1.40(7) .
C14K C65K 1.57(7) .
C14K C66K 1.74(7) .
C15K C66K 0.81(6) .
C15K C65K 1.08(6) .
C15K C64K 1.38(8) .
C15K C16K 1.45(5) .
C16K C65K 1.45(6) .
C16K C66K 1.48(6) .
C63K C64K 1.46(9) .
C64K C65K 1.43(8) .
C64K C66K 1.79(9) .
C65K C66K 1.09(7) .
C1L C2L 1.45(3) .
C2L C53L 0.84(9) .
C2L C3L 1.61(5) .
C3L C53L 1.04(9) .
C3L C54L 1.53(10) .
C3L C4L 1.55(5) .
C4L C54L 0.81(9) .
C4L C53L 1.99(11) .
C53L C54L 1.62(13) .
C5L C56L 1.62(6) .
C5L C6L 1.64(9) .
C6L C56L 0.67(9) .
C6L C57L 1.62(10) .
C7L C57L 0.78(8) .
C7L C58L 1.64(10) .
C7L C56L 1.76(10) .
C8L C58L 0.79(8) .
C8L C57L 1.75(10) .
C56L C57L 1.41(7) .
C57L C58L 1.39(7) .
C9L C10L 1.55(3) .
C10L C11L 1.52(3) .
C11L C12L 1.52(3) .
C13L C64L 1.33(10) .
C13L C14L 1.66(6) .
C14L C64L 0.67(10) .
C14L C65L 1.32(10) .
C14L C66L 1.43(10) .
C14L C15L 1.78(8) .
C15L C65L 1.00(9) .
C15L C66L 1.06(9) .
C15L C16L 1.51(7) .
C15L C64L 1.67(11) .
C16L C66L 1.56(10) .
C16L C65L 1.85(10) .
C64L C66L 1.29(12) .
C64L C65L 1.51(13) .
C65L C66L 1.54(13) .
O1M N1M 1.24(2) .
O2M N1M 1.26(3) .
N1M C1M 1.52(3) .
O1N N1N 1.25(4) .
O2N N1N 1.21(4) .
N1N C1N 1.67(5) .
O1O N1O 1.33(4) .
O2O N1O 1.57(4) .
N1O C1O 1.20(5) .
O1P O51P 1.11(9) .
O1P N1P 1.71(9) .
O51P N1P 1.30(7) .
O2P N1P 1.76(5) .
N1P C1P 1.48(6) .
